data_7034895
loop_
_publ_author_name
'Nakai, Hidetaka'
'Nonaka, Kyoshiro'
'Goto, Takahiro'
'Seo, Juncheol'
'Matsumoto, Takahiro'
'Ogo, Seiji'

_publ_section_title
;
 A macrocyclic tetraamine bearing four phenol groups: a new class of
 heptadentate ligands to provide an oxygen-sensitive luminescent Tb(iii)
 complex with an extendable phenol pendant arm.
;
_journal_issue 24
_journal_name_full 'Dalton transactions (Cambridge, England : 2003)'
_journal_page_first 10923
_journal_page_last 10927
_journal_paper_doi 10.1039/c5dt00816f
_journal_volume 44
_journal_year 2015
_chemical_formula_moiety 'C44 H57 N4 O4 Tb, 3(C H4 O)'
_chemical_formula_sum 'C47 H69 N4 O7 Tb'
_chemical_formula_weight 961.01
_space_group_crystal_system monoclinic
_space_group_IT_number 14
_space_group_name_Hall '-P 2ybc'
_space_group_name_H-M_alt 'P 1 21/c 1'
_symmetry_space_group_name_Hall '-P 2ybc'
_symmetry_space_group_name_H-M 'P 1 21/c 1'
_atom_sites_solution_hydrogens geom
_atom_sites_solution_primary direct
_atom_sites_solution_secondary difmap
_audit_update_record
;
2015-04-15 deposited with the CCDC.
2015-05-07 downloaded from the CCDC.
;
_cell_angle_alpha 90.0000
_cell_angle_beta 90.782(3)
_cell_angle_gamma 90.0000
_cell_formula_units_Z 4
_cell_length_a 9.966(2)
_cell_length_b 23.022(5)
_cell_length_c 19.964(4)
_cell_measurement_reflns_used 13804
_cell_measurement_temperature 93
_cell_measurement_theta_max 27.49
_cell_measurement_theta_min 3.00
_cell_volume 4580.1(16)
_computing_cell_refinement CrystalClear
_computing_data_collection 'CrystalClear (Rigaku Inc., 2007)'
_computing_data_reduction CrystalClear
_computing_molecular_graphics 'CrystalStructure 4.1'
_computing_publication_material 'CrystalStructure 4.1 (Rigaku, 2014)'
_computing_structure_refinement 'SHELXL2013 (Sheldrick, 2008)'
_computing_structure_solution 'SIR2011 (Burla, et al., 2012)'
_diffrn_ambient_temperature 93
_diffrn_detector_area_resol_mean 7.111
_diffrn_measured_fraction_theta_full 0.994
_diffrn_measured_fraction_theta_max 0.985
_diffrn_measurement_device_type 'Rigaku Saturn724'
_diffrn_measurement_method \w
_diffrn_radiation_type 'Mo K\a'
_diffrn_radiation_wavelength 0.71075
_diffrn_reflns_av_R_equivalents 0.0509
_diffrn_reflns_laue_measured_fraction_full 0.994
_diffrn_reflns_laue_measured_fraction_max 0.985
_diffrn_reflns_limit_h_max 12
_diffrn_reflns_limit_h_min -12
_diffrn_reflns_limit_k_max 29
_diffrn_reflns_limit_k_min -27
_diffrn_reflns_limit_l_max 24
_diffrn_reflns_limit_l_min -25
_diffrn_reflns_number 36868
_diffrn_reflns_point_group_measured_fraction_full 0.994
_diffrn_reflns_point_group_measured_fraction_max 0.985
_diffrn_reflns_theta_full 25.242
_diffrn_reflns_theta_max 27.485
_diffrn_reflns_theta_min 3.002
_diffrn_standards_number 0
_exptl_absorpt_coefficient_mu 1.594
_exptl_absorpt_correction_T_max 0.813
_exptl_absorpt_correction_T_min 0.609
_exptl_absorpt_correction_type multi-scan
_exptl_absorpt_process_details 'REQAB (Rigaku, 1998)'
_exptl_crystal_colour colorless
_exptl_crystal_density_diffrn 1.394
_exptl_crystal_density_method 'not measured'
_exptl_crystal_description block
_exptl_crystal_F_000 2000.00
_exptl_crystal_preparation Luminescent
_exptl_crystal_size_max 0.160
_exptl_crystal_size_mid 0.140
_exptl_crystal_size_min 0.130
_refine_diff_density_max 2.10
_refine_diff_density_min -1.02
_refine_ls_extinction_method none
_refine_ls_goodness_of_fit_ref 1.064
_refine_ls_hydrogen_treatment constr
_refine_ls_number_parameters 536
_refine_ls_number_reflns 10337
_refine_ls_number_restraints 0
_refine_ls_R_factor_all 0.0601
_refine_ls_R_factor_gt 0.0478
_refine_ls_shift/su_max 0.000
_refine_ls_structure_factor_coef Fsqd
_refine_ls_weighting_details 'w = 1/[\s^2^(Fo^2^)+(0.0397P)^2^+14.0140P] where P=(Fo^2^+2Fc^2^)/3'
_refine_ls_weighting_scheme calc
_refine_ls_wR_factor_gt 0.1045
_refine_ls_wR_factor_ref 0.1126
_reflns_number_gt 8636
_reflns_number_total 10337
_reflns_threshold_expression F^2^>2.0\s(F^2^)
_cod_data_source_file c5dt00816f2.cif
_cod_data_source_block 1_Tb_cyclen
_cod_depositor_comments 'Adding full bibliography for 7034894--7034896.cif.'
_cod_original_cell_volume 4580.3(17)
_cod_database_code 7034895
_shelxl_res_file
;
TITL 131210_Tb3
CELL  0.71075 9.96650 23.02190 19.96400 90.00000 90.78220 90.00000
ZERR  4 0.00210 0.00490 0.00420 0.00000 0.00270 0.00000
LATT 1
SYMM    -X, .50+Y, .50-Z
SFAC C H N O TB
UNIT 188 276 16 28 4
L.S. 30
FMAP 2
PLAN -5
WPDB -2
HTAB
BOND $H
CONF
LIST 4
TEMP -179.8
ACTA
SIZE 0.160 0.140 0.130
WGHT    0.039700   14.014000
FVAR       0.57708
TB1   5    0.240373    0.735805    0.408180    11.00000    0.01954    0.02218 =
         0.01519   -0.00085   -0.00072   -0.00031
O1    4    0.191177    0.677997    0.488544    11.00000    0.02457    0.03377 =
         0.02418    0.00816    0.00195   -0.00190
O2    4    0.057742    0.713244    0.348292    11.00000    0.02177    0.04535 =
         0.02192   -0.00994   -0.00638   -0.00020
O3    4    0.126891    0.808467    0.447215    11.00000    0.02671    0.02271 =
         0.02499   -0.00072    0.00380    0.00321
O4    4    0.628460    0.749314    0.616896    11.00000    0.03047    0.02841 =
         0.02098    0.00038   -0.00515    0.00343
AFIX  83
H4    2    0.650163    0.735364    0.654383    11.00000   -1.20000
AFIX   0
O5    4    0.842357    0.785948    0.332960    11.00000    0.06766    0.06084 =
         0.06269   -0.03253   -0.03440    0.02732
AFIX  83
H5    2    0.907762    0.763877    0.340931    11.00000   -1.20000
AFIX   0
O6    4    0.700584    0.686327    0.722806    11.00000    0.05871    0.03298 =
         0.04551    0.00449   -0.02127    0.00316
AFIX 147
H6    2    0.762596    0.693696    0.750431    11.00000   -1.20000
AFIX   0
O7    4    0.230382    0.494262    0.377082    11.00000    0.11592    0.10311 =
         0.17964   -0.02124   -0.05323   -0.00326
AFIX  83
H7    2    0.314005    0.492812    0.382663    11.00000   -1.20000
AFIX   0
N1    3    0.449460    0.664931    0.422962    11.00000    0.02586    0.02208 =
         0.01763   -0.00057    0.00125   -0.00219
N2    3    0.334262    0.704191    0.290589    11.00000    0.02121    0.02858 =
         0.01904   -0.00137   -0.00120   -0.00260
N3    3    0.328335    0.827604    0.341681    11.00000    0.02462    0.02103 =
         0.01627    0.00072    0.00151    0.00215
N4    3    0.447076    0.785886    0.471795    11.00000    0.02052    0.02049 =
         0.01844    0.00078   -0.00050   -0.00115
C1    1    0.518322    0.658881    0.357980    11.00000    0.02499    0.02694 =
         0.02174   -0.00473    0.00155    0.00279
AFIX  23
H1A   2    0.577911    0.624499    0.359928    11.00000   -1.20000
H1B   2    0.575183    0.693512    0.350712    11.00000   -1.20000
AFIX   0
C2    1    0.421905    0.652350    0.299291    11.00000    0.02764    0.02766 =
         0.01945   -0.00351    0.00239    0.00287
AFIX  23
H2A   2    0.473586    0.646198    0.257891    11.00000   -1.20000
H2B   2    0.365183    0.617635    0.306305    11.00000   -1.20000
AFIX   0
C3    1    0.412935    0.752747    0.261285    11.00000    0.02800    0.03076 =
         0.01621   -0.00112    0.00528   -0.00254
AFIX  23
H3A   2    0.425867    0.745260    0.212970    11.00000   -1.20000
H3B   2    0.502612    0.754161    0.283170    11.00000   -1.20000
AFIX   0
C4    1    0.344401    0.810782    0.269769    11.00000    0.02669    0.02646 =
         0.01805    0.00008    0.00254   -0.00261
AFIX  23
H4A   2    0.397436    0.841039    0.246875    11.00000   -1.20000
H4B   2    0.254769    0.809244    0.247848    11.00000   -1.20000
AFIX   0
C5    1    0.458840    0.847091    0.368855    11.00000    0.02475    0.02199 =
         0.02072    0.00291    0.00344   -0.00085
AFIX  23
H5A   2    0.475042    0.887460    0.353913    11.00000   -1.20000
H5B   2    0.530352    0.822394    0.350012    11.00000   -1.20000
AFIX   0
C6    1    0.469084    0.844972    0.444793    11.00000    0.02163    0.02164 =
         0.02094   -0.00154   -0.00101   -0.00204
AFIX  23
H6A   2    0.559099    0.858726    0.459136    11.00000   -1.20000
H6B   2    0.401786    0.871702    0.463839    11.00000   -1.20000
AFIX   0
C7    1    0.571774    0.751512    0.465524    11.00000    0.02076    0.02862 =
         0.01975   -0.00294    0.00107    0.00150
AFIX  23
H7A   2    0.637787    0.764648    0.499794    11.00000   -1.20000
H7B   2    0.610707    0.758504    0.420885    11.00000   -1.20000
AFIX   0
C8    1    0.546875    0.687312    0.474152    11.00000    0.02319    0.02692 =
         0.02386   -0.00350   -0.00285    0.00295
AFIX  23
H8A   2    0.632789    0.666077    0.470238    11.00000   -1.20000
H8B   2    0.511442    0.680055    0.519476    11.00000   -1.20000
AFIX   0
C9    1    0.399786    0.606371    0.444032    11.00000    0.04265    0.01998 =
         0.02598   -0.00137    0.00283   -0.00059
AFIX  23
H9A   2    0.474492    0.578274    0.440224    11.00000   -1.20000
H9B   2    0.328280    0.594076    0.412175    11.00000   -1.20000
AFIX   0
C10   1    0.345615    0.602705    0.513770    11.00000    0.03508    0.02336 =
         0.02055   -0.00118    0.00107   -0.00460
C11   1    0.238057    0.638779    0.531559    11.00000    0.02587    0.02126 =
         0.02213    0.00232   -0.00266   -0.00461
C12   1    0.182791    0.633201    0.595948    11.00000    0.02860    0.02603 =
         0.02271   -0.00028    0.00054   -0.00602
C13   1    0.235839    0.592666    0.639559    11.00000    0.04136    0.03310 =
         0.01702   -0.00071    0.00007   -0.00730
AFIX  43
H13   2    0.196951    0.588598    0.682487    11.00000   -1.20000
AFIX   0
C14   1    0.344094    0.557405    0.623344    11.00000    0.04968    0.02224 =
         0.02362    0.00353   -0.00778   -0.00425
C15   1    0.398389    0.563553    0.559707    11.00000    0.04138    0.02158 =
         0.02858    0.00020    0.00093    0.00281
AFIX  43
H15   2    0.473148    0.540391    0.547633    11.00000   -1.20000
AFIX   0
C16   1    0.067782    0.671974    0.614603    11.00000    0.04198    0.04795 =
         0.02737    0.00402    0.01152    0.00301
AFIX  33
H16A  2    0.045254    0.697534    0.576841    11.00000   -1.20000
H16B  2   -0.010364    0.648121    0.625533    11.00000   -1.20000
H16C  2    0.093498    0.695536    0.653593    11.00000   -1.20000
AFIX   0
C17   1    0.403273    0.515118    0.673182    11.00000    0.06648    0.03496 =
         0.03327    0.00798   -0.00436    0.00720
AFIX  33
H17A  2    0.478140    0.494356    0.652721    11.00000   -1.20000
H17B  2    0.435811    0.536296    0.712767    11.00000   -1.20000
H17C  2    0.334366    0.487193    0.686479    11.00000   -1.20000
AFIX   0
C18   1    0.224245    0.688574    0.241899    11.00000    0.02946    0.02411 =
         0.01552   -0.00487   -0.00035   -0.00126
AFIX  23
H18A  2    0.172345    0.723981    0.230556    11.00000   -1.20000
H18B  2    0.264585    0.673876    0.200145    11.00000   -1.20000
AFIX   0
C19   1    0.131531    0.643910    0.268490    11.00000    0.02477    0.03449 =
         0.01652   -0.00025   -0.00452   -0.00215
C20   1    0.050990    0.659348    0.323339    11.00000    0.01913    0.03724 =
         0.02115   -0.00376   -0.00803   -0.00252
C21   1   -0.033918    0.617026    0.350846    11.00000    0.02205    0.04891 =
         0.02550    0.00486   -0.00770   -0.00291
C22   1   -0.041359    0.563008    0.320983    11.00000    0.02527    0.04574 =
         0.03750    0.01201   -0.00408   -0.01137
AFIX  43
H22   2   -0.100384    0.534996    0.339365    11.00000   -1.20000
AFIX   0
C23   1    0.033753    0.547386    0.264910    11.00000    0.03230    0.03673 =
         0.03664    0.00338   -0.01022   -0.00319
C24   1    0.122235    0.589017    0.240405    11.00000    0.02830    0.03554 =
         0.02399    0.00212   -0.00663   -0.00038
AFIX  43
H24   2    0.177426    0.579480    0.203574    11.00000   -1.20000
AFIX   0
C25   1   -0.114792    0.632546    0.411847    11.00000    0.02566    0.07030 =
         0.03451   -0.00386    0.00364   -0.01010
AFIX  33
H25A  2   -0.095127    0.672672    0.425104    11.00000   -1.20000
H25B  2   -0.210676    0.628753    0.401212    11.00000   -1.20000
H25C  2   -0.090978    0.606270    0.448755    11.00000   -1.20000
AFIX   0
C26   1    0.022214    0.488642    0.231554    11.00000    0.05278    0.03566 =
         0.05703    0.00496   -0.01388   -0.00550
AFIX  33
H26A  2   -0.044021    0.465017    0.255065    11.00000   -1.20000
H26B  2   -0.006396    0.493692    0.184756    11.00000   -1.20000
H26C  2    0.109577    0.469121    0.233207    11.00000   -1.20000
AFIX   0
C27   1    0.227365    0.875619    0.342253    11.00000    0.02882    0.02649 =
         0.02129    0.00200    0.00088    0.00474
AFIX  23
H27A  2    0.142903    0.860851    0.321891    11.00000   -1.20000
H27B  2    0.260200    0.907258    0.313163    11.00000   -1.20000
AFIX   0
C28   1    0.195299    0.901253    0.409707    11.00000    0.02608    0.02905 =
         0.02334    0.00193    0.00125    0.00641
C29   1    0.140160    0.864828    0.458757    11.00000    0.02013    0.02519 =
         0.02539    0.00018   -0.00022    0.00626
C30   1    0.100077    0.889133    0.519966    11.00000    0.02254    0.03130 =
         0.02234    0.00010   -0.00059    0.00642
C31   1    0.125206    0.947529    0.532273    11.00000    0.02688    0.03126 =
         0.02817   -0.00370   -0.00166    0.01301
AFIX  43
H31   2    0.099401    0.963521    0.574030    11.00000   -1.20000
AFIX   0
C32   1    0.187338    0.983939    0.485379    11.00000    0.02616    0.02663 =
         0.03304   -0.00489   -0.00215    0.00639
C33   1    0.217362    0.959472    0.423559    11.00000    0.02635    0.02706 =
         0.03144    0.00601    0.00172    0.00736
AFIX  43
H33   2    0.254190    0.983501    0.389772    11.00000   -1.20000
AFIX   0
C34   1    0.032623    0.851181    0.571000    11.00000    0.03330    0.03639 =
         0.02503   -0.00178    0.00442    0.00710
AFIX  33
H34A  2    0.023737    0.811647    0.553285    11.00000   -1.20000
H34B  2    0.086833    0.850426    0.612316    11.00000   -1.20000
H34C  2   -0.056557    0.866794    0.580579    11.00000   -1.20000
AFIX   0
C35   1    0.219292    1.046354    0.501257    11.00000    0.03257    0.02944 =
         0.04409   -0.00286   -0.00102    0.00543
AFIX  33
H35A  2    0.190702    1.055309    0.546881    11.00000   -1.20000
H35B  2    0.316185    1.052693    0.497805    11.00000   -1.20000
H35C  2    0.171803    1.071712    0.469428    11.00000   -1.20000
AFIX   0
C36   1    0.402402    0.788858    0.543468    11.00000    0.01862    0.02181 =
         0.01981   -0.00075    0.00469   -0.00203
AFIX  23
H36A  2    0.404132    0.749107    0.562378    11.00000   -1.20000
H36B  2    0.308197    0.802471    0.543958    11.00000   -1.20000
AFIX   0
C37   1    0.485261    0.827920    0.588573    11.00000    0.01880    0.02452 =
         0.02075    0.00054   -0.00031   -0.00670
C38   1    0.597696    0.806890    0.624000    11.00000    0.02153    0.02758 =
         0.01549    0.00145    0.00135   -0.00202
C39   1    0.675285    0.844113    0.664846    11.00000    0.02307    0.03317 =
         0.01761    0.00418    0.00025   -0.00664
C40   1    0.633669    0.901707    0.670801    11.00000    0.03125    0.03045 =
         0.01992   -0.00065    0.00052   -0.00899
AFIX  43
H40   2    0.685858    0.927403    0.697758    11.00000   -1.20000
AFIX   0
C41   1    0.519397    0.923008    0.639045    11.00000    0.03656    0.02291 =
         0.02228   -0.00310    0.00275   -0.00673
C42   1    0.447271    0.885502    0.597735    11.00000    0.02791    0.02635 =
         0.02111   -0.00050    0.00203   -0.00047
AFIX  43
H42   2    0.369499    0.899591    0.574994    11.00000   -1.20000
AFIX   0
C43   1    0.795462    0.822425    0.702931    11.00000    0.02835    0.04085 =
         0.02633    0.00210   -0.00618   -0.00998
AFIX  33
H43A  2    0.809647    0.781270    0.692674    11.00000   -1.20000
H43B  2    0.874691    0.844769    0.689993    11.00000   -1.20000
H43C  2    0.780788    0.827027    0.751079    11.00000   -1.20000
AFIX   0
C44   1    0.470373    0.984598    0.648425    11.00000    0.04464    0.03105 =
         0.04458   -0.01012   -0.00284   -0.00065
AFIX  33
H44A  2    0.388461    0.990628    0.621609    11.00000   -1.20000
H44B  2    0.451183    0.991231    0.695827    11.00000   -1.20000
H44C  2    0.539704    1.011849    0.633917    11.00000   -1.20000
AFIX   0
C45   1    0.847319    0.833733    0.377050    11.00000    0.03556    0.04445 =
         0.04433   -0.01312   -0.00632    0.00051
AFIX 137
H45A  2    0.923801    0.858507    0.365911    11.00000   -1.20000
H45B  2    0.857523    0.819760    0.423207    11.00000   -1.20000
H45C  2    0.764082    0.856161    0.372689    11.00000   -1.20000
AFIX   0
C46   1    0.707681    0.627244    0.703547    11.00000    0.05653    0.03756 =
         0.07403    0.00083   -0.00027    0.00142
AFIX 137
H46A  2    0.798187    0.618535    0.687803    11.00000   -1.20000
H46B  2    0.642354    0.619771    0.667436    11.00000   -1.20000
H46C  2    0.687414    0.602521    0.742068    11.00000   -1.20000
AFIX   0
C47   1    0.161738    0.476162    0.441519    11.00000    0.23021    0.24940 =
         0.12915    0.08800   -0.00938   -0.09920
AFIX 137
H47A  2    0.125093    0.510585    0.463614    11.00000   -1.20000
H47B  2    0.227164    0.457277    0.471440    11.00000   -1.20000
H47C  2    0.088797    0.448979    0.430955    11.00000   -1.20000
AFIX   0
HKLF 4
 
REM  131210_Tb3
REM R1 =  0.0478 for    8636 Fo > 4sig(Fo)  and  0.0601 for all   10337 data
REM    536 parameters refined using      0 restraints
 
END  
     
WGHT      0.0396     14.0323 

REM Instructions for potential hydrogen bonds
HTAB O4 O6
EQIV $1 x+1, y, z
HTAB O5 O2_$1
EQIV $2 x, -y+3/2, z+1/2
HTAB O6 O5_$2
HTAB C7 O4
HTAB C9 O7
HTAB C36 O3

REM Highest difference peak  2.102,  deepest hole -1.024,  1-sigma level  0.121
Q1    1   0.2331  0.7916  0.4068  11.00000  0.05    2.10
Q2    1   0.2811  0.7637  0.2757  11.00000  0.05    1.83
Q3    1   0.9148  0.8069  0.3068  11.00000  0.05    0.90
Q4    1   0.7616  0.7965  0.7382  11.00000  0.05    0.72
Q5    1   0.1226  0.7272  0.3770  11.00000  0.05    0.71
;

loop_
_symmetry_equiv_pos_site_id
_space_group_symop_operation_xyz
1 +X,+Y,+Z
2 -X,1/2+Y,1/2-Z
3 -X,-Y,-Z
4 +X,1/2-Y,1/2+Z

loop_
_atom_site_label
_atom_site_type_symbol
_atom_site_fract_x
_atom_site_fract_y
_atom_site_fract_z
_atom_site_U_iso_or_equiv
_atom_site_adp_type
_atom_site_occupancy
_atom_site_site_symmetry_multiplicity
_atom_site_calc_flag
_atom_site_refinement_flags
Tb1 Tb 0.24037(2) 0.73580(2) 0.40818(2) 0.01898(7) Uani 1 4 d .
O1 O 0.1912(3) 0.67800(14) 0.48854(15) 0.0275(7) Uani 1 4 d .
O2 O 0.0577(3) 0.71324(15) 0.34829(15) 0.0297(7) Uani 1 4 d .
O3 O 0.1269(3) 0.80847(13) 0.44721(15) 0.0248(6) Uani 1 4 d .
O4 O 0.6285(3) 0.74931(13) 0.61690(15) 0.0267(7) Uani 1 4 d .
O5 O 0.8424(5) 0.7860(2) 0.3330(2) 0.0641(13) Uani 1 4 d .
O6 O 0.7006(4) 0.68633(15) 0.72281(19) 0.0459(10) Uani 1 4 d .
O7 O 0.2304(8) 0.4943(3) 0.3771(5) 0.133(3) Uani 1 4 d .
N1 N 0.4495(4) 0.66493(15) 0.42296(17) 0.0218(7) Uani 1 4 d .
N2 N 0.3343(4) 0.70419(16) 0.29059(17) 0.0230(7) Uani 1 4 d .
N3 N 0.3283(4) 0.82760(15) 0.34168(16) 0.0206(7) Uani 1 4 d .
N4 N 0.4471(4) 0.78589(15) 0.47179(16) 0.0198(7) Uani 1 4 d .
C1 C 0.5183(5) 0.6589(2) 0.3580(2) 0.0245(9) Uani 1 4 d .
C2 C 0.4219(5) 0.65235(19) 0.2993(2) 0.0249(9) Uani 1 4 d .
C3 C 0.4129(5) 0.75275(19) 0.2613(2) 0.0249(9) Uani 1 4 d .
C4 C 0.3444(5) 0.81078(19) 0.2698(2) 0.0237(9) Uani 1 4 d .
C5 C 0.4588(4) 0.84709(18) 0.3689(2) 0.0225(9) Uani 1 4 d .
C6 C 0.4691(4) 0.84497(18) 0.4448(2) 0.0214(8) Uani 1 4 d .
C7 C 0.5718(4) 0.75151(18) 0.4655(2) 0.0230(9) Uani 1 4 d .
C8 C 0.5469(5) 0.68731(19) 0.4742(2) 0.0247(9) Uani 1 4 d .
C9 C 0.3998(5) 0.60637(19) 0.4440(2) 0.0295(10) Uani 1 4 d .
C10 C 0.3456(5) 0.60270(19) 0.5138(2) 0.0263(9) Uani 1 4 d .
C11 C 0.2381(4) 0.63878(18) 0.5316(2) 0.0231(9) Uani 1 4 d .
C12 C 0.1828(5) 0.63320(19) 0.5959(2) 0.0258(9) Uani 1 4 d .
C13 C 0.2358(5) 0.5927(2) 0.6396(2) 0.0305(10) Uani 1 4 d .
C14 C 0.3441(5) 0.5574(2) 0.6233(2) 0.0319(11) Uani 1 4 d .
C15 C 0.3984(5) 0.56355(19) 0.5597(2) 0.0305(10) Uani 1 4 d .
C16 C 0.0678(6) 0.6720(2) 0.6146(3) 0.0390(12) Uani 1 4 d .
C17 C 0.4033(6) 0.5151(2) 0.6732(3) 0.0449(14) Uani 1 4 d .
C18 C 0.2243(5) 0.68857(18) 0.2419(2) 0.0230(9) Uani 1 4 d .
C19 C 0.1315(5) 0.6439(2) 0.2685(2) 0.0253(9) Uani 1 4 d .
C20 C 0.0510(4) 0.6593(2) 0.3233(2) 0.0259(9) Uani 1 4 d .
C21 C -0.0339(5) 0.6170(2) 0.3509(2) 0.0322(11) Uani 1 4 d .
C22 C -0.0414(5) 0.5630(2) 0.3210(3) 0.0362(12) Uani 1 4 d .
C23 C 0.0338(5) 0.5474(2) 0.2649(3) 0.0353(11) Uani 1 4 d .
C24 C 0.1222(5) 0.5890(2) 0.2404(2) 0.0293(10) Uani 1 4 d .
C25 C -0.1148(5) 0.6325(3) 0.4118(3) 0.0435(14) Uani 1 4 d .
C26 C 0.0222(6) 0.4886(2) 0.2316(3) 0.0486(14) Uani 1 4 d .
C27 C 0.2274(5) 0.87562(19) 0.3423(2) 0.0255(9) Uani 1 4 d .
C28 C 0.1953(5) 0.9013(2) 0.4097(2) 0.0261(9) Uani 1 4 d .
C29 C 0.1402(4) 0.86483(19) 0.4588(2) 0.0236(9) Uani 1 4 d .
C30 C 0.1001(4) 0.8891(2) 0.5200(2) 0.0254(9) Uani 1 4 d .
C31 C 0.1252(5) 0.9475(2) 0.5323(2) 0.0288(10) Uani 1 4 d .
C32 C 0.1873(5) 0.9839(2) 0.4854(2) 0.0286(10) Uani 1 4 d .
C33 C 0.2174(5) 0.9595(2) 0.4236(2) 0.0283(10) Uani 1 4 d .
C34 C 0.0326(5) 0.8512(2) 0.5710(2) 0.0315(10) Uani 1 4 d .
C35 C 0.2193(5) 1.0463(2) 0.5013(3) 0.0354(11) Uani 1 4 d .
C36 C 0.4024(4) 0.78886(18) 0.54347(19) 0.0200(8) Uani 1 4 d .
C37 C 0.4853(4) 0.82792(18) 0.5886(2) 0.0214(8) Uani 1 4 d .
C38 C 0.5977(4) 0.80689(19) 0.6240(2) 0.0215(9) Uani 1 4 d .
C39 C 0.6753(4) 0.8441(2) 0.6649(2) 0.0246(9) Uani 1 4 d .
C40 C 0.6337(5) 0.9017(2) 0.6708(2) 0.0272(10) Uani 1 4 d .
C41 C 0.5194(5) 0.92301(19) 0.6390(2) 0.0272(10) Uani 1 4 d .
C42 C 0.4473(5) 0.88550(19) 0.5977(2) 0.0251(9) Uani 1 4 d .
C43 C 0.7955(5) 0.8224(2) 0.7029(2) 0.0319(11) Uani 1 4 d .
C44 C 0.4704(6) 0.9846(2) 0.6484(3) 0.0401(12) Uani 1 4 d .
C45 C 0.8473(6) 0.8337(2) 0.3771(3) 0.0415(13) Uani 1 4 d .
C46 C 0.7077(7) 0.6272(3) 0.7036(4) 0.0561(16) Uani 1 4 d .
C47 C 0.1617(17) 0.4762(7) 0.4415(7) 0.203(8) Uani 1 4 d .
H1A H 0.57791 0.6245 0.35993 0.0294 Uiso 1 4 calc R
H1B H 0.57518 0.69351 0.35071 0.0294 Uiso 1 4 calc R
H2A H 0.47359 0.6462 0.25789 0.0299 Uiso 1 4 calc R
H2B H 0.36518 0.61764 0.3063 0.0299 Uiso 1 4 calc R
H3A H 0.42587 0.74526 0.21297 0.0299 Uiso 1 4 calc R
H3B H 0.50261 0.75416 0.28317 0.0299 Uiso 1 4 calc R
H4A H 0.39744 0.84104 0.24688 0.0284 Uiso 1 4 calc R
H4B H 0.25477 0.80924 0.24785 0.0284 Uiso 1 4 calc R
H4 H 0.65016 0.73536 0.65438 0.0320 Uiso 1 4 calc R
H5A H 0.47504 0.88746 0.35391 0.0269 Uiso 1 4 calc R
H5B H 0.53035 0.82239 0.35001 0.0269 Uiso 1 4 calc R
H5 H 0.90776 0.76388 0.34093 0.0769 Uiso 1 4 calc R
H6A H 0.5591 0.85873 0.45914 0.0257 Uiso 1 4 calc R
H6B H 0.40179 0.8717 0.46384 0.0257 Uiso 1 4 calc R
H6 H 0.7626 0.6937 0.75043 0.0551 Uiso 1 4 calc R
H7A H 0.63779 0.76465 0.49979 0.0276 Uiso 1 4 calc R
H7B H 0.61071 0.7585 0.42089 0.0276 Uiso 1 4 calc R
H7 H 0.31401 0.49281 0.38266 0.1601 Uiso 1 4 calc R
H8A H 0.63279 0.66608 0.47024 0.0296 Uiso 1 4 calc R
H8B H 0.51144 0.68005 0.51948 0.0296 Uiso 1 4 calc R
H9A H 0.47449 0.57827 0.44022 0.0354 Uiso 1 4 calc R
H9B H 0.32828 0.59408 0.41218 0.0354 Uiso 1 4 calc R
H13 H 0.19695 0.5886 0.68249 0.0366 Uiso 1 4 calc R
H15 H 0.47315 0.54039 0.54763 0.0366 Uiso 1 4 calc R
H16A H 0.04525 0.69753 0.57684 0.0468 Uiso 1 4 calc R
H16B H -0.01036 0.64812 0.62553 0.0468 Uiso 1 4 calc R
H16C H 0.0935 0.69554 0.65359 0.0468 Uiso 1 4 calc R
H17A H 0.47814 0.49436 0.65272 0.0539 Uiso 1 4 calc R
H17B H 0.43581 0.5363 0.71277 0.0539 Uiso 1 4 calc R
H17C H 0.33437 0.48719 0.68648 0.0539 Uiso 1 4 calc R
H18A H 0.17235 0.72398 0.23056 0.0276 Uiso 1 4 calc R
H18B H 0.26458 0.67388 0.20015 0.0276 Uiso 1 4 calc R
H22 H -0.10038 0.535 0.33937 0.0434 Uiso 1 4 calc R
H24 H 0.17743 0.57948 0.20357 0.0352 Uiso 1 4 calc R
H25A H -0.09513 0.67267 0.4251 0.0521 Uiso 1 4 calc R
H25B H -0.21068 0.62875 0.40121 0.0521 Uiso 1 4 calc R
H25C H -0.09098 0.60627 0.44875 0.0521 Uiso 1 4 calc R
H26A H -0.04402 0.46502 0.25507 0.0583 Uiso 1 4 calc R
H26B H -0.0064 0.49369 0.18476 0.0583 Uiso 1 4 calc R
H26C H 0.10958 0.46912 0.23321 0.0583 Uiso 1 4 calc R
H27A H 0.1429 0.86085 0.32189 0.0306 Uiso 1 4 calc R
H27B H 0.2602 0.90726 0.31316 0.0306 Uiso 1 4 calc R
H31 H 0.0994 0.96352 0.57403 0.0345 Uiso 1 4 calc R
H33 H 0.25419 0.9835 0.38977 0.0339 Uiso 1 4 calc R
H34A H 0.02374 0.81165 0.55329 0.0378 Uiso 1 4 calc R
H34B H 0.08683 0.85043 0.61232 0.0378 Uiso 1 4 calc R
H34C H -0.05656 0.86679 0.58058 0.0378 Uiso 1 4 calc R
H35A H 0.1907 1.05531 0.54688 0.0425 Uiso 1 4 calc R
H35B H 0.31618 1.05269 0.4978 0.0425 Uiso 1 4 calc R
H35C H 0.1718 1.07171 0.46943 0.0425 Uiso 1 4 calc R
H36A H 0.40413 0.74911 0.56238 0.0240 Uiso 1 4 calc R
H36B H 0.3082 0.80247 0.54396 0.0240 Uiso 1 4 calc R
H40 H 0.68586 0.9274 0.69776 0.0326 Uiso 1 4 calc R
H42 H 0.3695 0.89959 0.57499 0.0301 Uiso 1 4 calc R
H43A H 0.80965 0.78127 0.69267 0.0383 Uiso 1 4 calc R
H43B H 0.87469 0.84477 0.68999 0.0383 Uiso 1 4 calc R
H43C H 0.78079 0.82703 0.75108 0.0383 Uiso 1 4 calc R
H44A H 0.38846 0.99063 0.62161 0.0481 Uiso 1 4 calc R
H44B H 0.45118 0.99123 0.69583 0.0481 Uiso 1 4 calc R
H44C H 0.5397 1.01185 0.63392 0.0481 Uiso 1 4 calc R
H45A H 0.9238 0.85851 0.36591 0.0498 Uiso 1 4 calc R
H45B H 0.85752 0.81976 0.42321 0.0498 Uiso 1 4 calc R
H45C H 0.76408 0.85616 0.37269 0.0498 Uiso 1 4 calc R
H46A H 0.79819 0.61853 0.6878 0.0673 Uiso 1 4 calc R
H46B H 0.64235 0.61977 0.66744 0.0673 Uiso 1 4 calc R
H46C H 0.68741 0.60252 0.74207 0.0673 Uiso 1 4 calc R
H47A H 0.12509 0.51058 0.46361 0.2436 Uiso 1 4 calc R
H47B H 0.22716 0.45728 0.47144 0.2436 Uiso 1 4 calc R
H47C H 0.0888 0.44898 0.43095 0.2436 Uiso 1 4 calc R

loop_
_atom_site_aniso_label
_atom_site_aniso_U_11
_atom_site_aniso_U_22
_atom_site_aniso_U_33
_atom_site_aniso_U_12
_atom_site_aniso_U_13
_atom_site_aniso_U_23
Tb1 0.01954(11) 0.02218(11) 0.01519(11) -0.00031(8) -0.00072(7) -0.00085(8)
O1 0.0246(16) 0.0338(17) 0.0242(15) -0.0019(14) 0.0019(13) 0.0082(13)
O2 0.0218(16) 0.0454(19) 0.0219(15) -0.0002(14) -0.0064(12) -0.0099(14)
O3 0.0267(16) 0.0227(15) 0.0250(15) 0.0032(13) 0.0038(13) -0.0007(12)
O4 0.0305(17) 0.0284(16) 0.0210(15) 0.0034(13) -0.0052(13) 0.0004(12)
O5 0.068(3) 0.061(3) 0.063(3) 0.027(2) -0.034(2) -0.033(2)
O6 0.059(3) 0.0330(19) 0.046(2) 0.0032(18) -0.0213(19) 0.0045(17)
O7 0.116(6) 0.103(5) 0.180(8) -0.003(5) -0.053(6) -0.021(5)
N1 0.0259(19) 0.0221(17) 0.0176(17) -0.0022(15) 0.0013(14) -0.0006(14)
N2 0.0212(18) 0.0286(19) 0.0190(17) -0.0026(15) -0.0012(14) -0.0014(15)
N3 0.0246(19) 0.0210(17) 0.0163(16) 0.0022(14) 0.0015(14) 0.0007(14)
N4 0.0205(18) 0.0205(17) 0.0184(17) -0.0012(14) -0.0005(14) 0.0008(14)
C1 0.025(2) 0.027(2) 0.022(2) 0.0028(18) 0.0015(17) -0.0047(17)
C2 0.028(2) 0.028(2) 0.019(2) 0.0029(19) 0.0024(17) -0.0035(17)
C3 0.028(2) 0.031(2) 0.016(2) -0.0025(18) 0.0053(18) -0.0011(17)
C4 0.027(2) 0.026(2) 0.018(2) -0.0026(18) 0.0025(17) 0.0001(17)
C5 0.025(2) 0.022(2) 0.021(2) -0.0008(17) 0.0034(17) 0.0029(17)
C6 0.022(2) 0.022(2) 0.021(2) -0.0020(17) -0.0010(17) -0.0015(16)
C7 0.021(2) 0.029(2) 0.020(2) 0.0015(17) 0.0011(17) -0.0029(17)
C8 0.023(2) 0.027(2) 0.024(2) 0.0029(18) -0.0029(17) -0.0035(18)
C9 0.043(3) 0.020(2) 0.026(2) -0.001(2) 0.003(2) -0.0014(18)
C10 0.035(3) 0.023(2) 0.021(2) -0.0046(19) 0.0011(18) -0.0012(17)
C11 0.026(2) 0.021(2) 0.022(2) -0.0046(17) -0.0027(17) 0.0023(17)
C12 0.029(2) 0.026(2) 0.023(2) -0.0060(19) 0.0005(18) -0.0003(18)
C13 0.041(3) 0.033(2) 0.017(2) -0.007(2) 0.0001(19) -0.0007(18)
C14 0.050(3) 0.022(2) 0.024(2) -0.004(2) -0.008(2) 0.0035(18)
C15 0.041(3) 0.022(2) 0.029(2) 0.003(2) 0.001(2) 0.0002(18)
C16 0.042(3) 0.048(3) 0.027(2) 0.003(2) 0.012(2) 0.004(2)
C17 0.066(4) 0.035(3) 0.033(3) 0.007(3) -0.004(3) 0.008(2)
C18 0.029(2) 0.024(2) 0.0155(19) -0.0013(18) -0.0004(17) -0.0049(16)
C19 0.025(2) 0.034(2) 0.0165(19) -0.0022(19) -0.0045(17) -0.0003(18)
C20 0.019(2) 0.037(2) 0.021(2) -0.0025(19) -0.0080(17) -0.0038(19)
C21 0.022(2) 0.049(3) 0.025(2) -0.003(2) -0.0077(18) 0.005(2)
C22 0.025(2) 0.046(3) 0.037(3) -0.011(2) -0.004(2) 0.012(2)
C23 0.032(3) 0.037(3) 0.037(3) -0.003(2) -0.010(2) 0.003(2)
C24 0.028(2) 0.036(3) 0.024(2) -0.000(2) -0.0066(18) 0.0021(19)
C25 0.026(3) 0.070(4) 0.035(3) -0.010(3) 0.004(2) -0.004(3)
C26 0.053(4) 0.036(3) 0.057(4) -0.005(3) -0.014(3) 0.005(3)
C27 0.029(2) 0.026(2) 0.021(2) 0.0047(19) 0.0009(18) 0.0020(18)
C28 0.026(2) 0.029(2) 0.023(2) 0.0064(19) 0.0013(18) 0.0019(18)
C29 0.020(2) 0.025(2) 0.025(2) 0.0063(17) -0.0002(17) 0.0002(18)
C30 0.023(2) 0.031(2) 0.022(2) 0.0064(18) -0.0006(17) 0.0001(18)
C31 0.027(2) 0.031(2) 0.028(2) 0.013(2) -0.0017(19) -0.0037(19)
C32 0.026(2) 0.027(2) 0.033(2) 0.0064(19) -0.0022(19) -0.0049(19)
C33 0.026(2) 0.027(2) 0.031(2) 0.0074(19) 0.0017(19) 0.0060(19)
C34 0.033(3) 0.036(3) 0.025(2) 0.007(2) 0.0044(19) -0.002(2)
C35 0.033(3) 0.029(2) 0.044(3) 0.005(2) -0.001(2) -0.003(2)
C36 0.019(2) 0.022(2) 0.0198(19) -0.0020(16) 0.0047(16) -0.0008(16)
C37 0.019(2) 0.025(2) 0.021(2) -0.0067(17) -0.0003(16) 0.0005(17)
C38 0.022(2) 0.028(2) 0.0155(19) -0.0020(17) 0.0014(16) 0.0014(16)
C39 0.023(2) 0.033(2) 0.018(2) -0.0066(19) 0.0003(17) 0.0042(18)
C40 0.031(2) 0.030(2) 0.020(2) -0.009(2) 0.0005(18) -0.0006(18)
C41 0.037(3) 0.023(2) 0.022(2) -0.0067(19) 0.0027(19) -0.0031(17)
C42 0.028(2) 0.026(2) 0.021(2) -0.0005(18) 0.0020(18) -0.0005(17)
C43 0.028(2) 0.041(3) 0.026(2) -0.010(2) -0.0062(19) 0.002(2)
C44 0.045(3) 0.031(3) 0.045(3) -0.001(2) -0.003(2) -0.010(2)
C45 0.036(3) 0.044(3) 0.044(3) 0.001(2) -0.006(2) -0.013(2)
C46 0.057(4) 0.038(3) 0.074(4) 0.001(3) -0.000(3) 0.001(3)
C47 0.230(18) 0.249(19) 0.129(11) -0.099(15) -0.009(12) 0.088(12)

loop_
_atom_type_symbol
_atom_type_description
_atom_type_scat_dispersion_real
_atom_type_scat_dispersion_imag
_atom_type_scat_source
C C 0.0033 0.0016
;
International Tables for Crystallography
(Vol. C, Tables 4.2.6.8 and 6.1.1.4)
;
H H 0.0000 0.0000
;
International Tables for Crystallography
(Vol. C, Table 6.1.1.4)
;
N N 0.0061 0.0033
;
International Tables for Crystallography
(Vol. C, Tables 4.2.6.8 and 6.1.1.4)
;
O O 0.0106 0.0060
;
International Tables for Crystallography
(Vol. C, Tables 4.2.6.8 and 6.1.1.4)
;
Tb Tb -0.1723 4.1537
;
International Tables for Crystallography
(Vol. C, Tables 4.2.6.8 and 6.1.1.4)
;

loop_
_geom_angle_atom_site_label_1
_geom_angle_atom_site_label_2
_geom_angle_atom_site_label_3
_geom_angle
_geom_angle_publ_flag
O1 Tb1 O2 93.64(12) yes
O1 Tb1 O3 94.82(12) yes
O1 Tb1 N1 73.94(11) yes
O1 Tb1 N2 125.51(12) yes
O1 Tb1 N3 161.62(11) yes
O1 Tb1 N4 95.45(11) yes
O2 Tb1 O3 86.93(12) yes
O2 Tb1 N1 123.38(12) yes
O2 Tb1 N2 75.83(11) yes
O2 Tb1 N3 100.99(11) yes
O2 Tb1 N4 167.78(12) yes
O3 Tb1 N1 147.61(11) yes
O3 Tb1 N2 136.41(11) yes
O3 Tb1 N3 75.09(11) yes
O3 Tb1 N4 84.19(11) yes
N1 Tb1 N2 69.09(11) yes
N1 Tb1 N3 106.30(11) yes
N1 Tb1 N4 67.27(11) yes
N2 Tb1 N3 69.57(11) yes
N2 Tb1 N4 105.16(11) yes
N3 Tb1 N4 68.61(10) yes
Tb1 O1 C11 145.5(3) yes
Tb1 O2 C20 116.9(3) yes
Tb1 O3 C29 140.1(3) yes
Tb1 N1 C1 109.4(2) yes
Tb1 N1 C8 111.5(2) yes
Tb1 N1 C9 108.8(3) yes
C1 N1 C8 109.1(3) yes
C1 N1 C9 108.7(3) yes
C8 N1 C9 109.4(3) yes
Tb1 N2 C2 109.4(2) yes
Tb1 N2 C3 109.7(2) yes
Tb1 N2 C18 112.2(2) yes
C2 N2 C3 109.7(3) yes
C2 N2 C18 107.8(3) yes
C3 N2 C18 108.0(3) yes
Tb1 N3 C4 108.3(2) yes
Tb1 N3 C5 110.8(2) yes
Tb1 N3 C27 111.0(2) yes
C4 N3 C5 109.1(3) yes
C4 N3 C27 106.2(3) yes
C5 N3 C27 111.3(3) yes
Tb1 N4 C6 109.9(2) yes
Tb1 N4 C7 111.9(2) yes
Tb1 N4 C36 103.6(2) yes
C6 N4 C7 109.4(3) yes
C6 N4 C36 110.6(3) yes
C7 N4 C36 111.4(3) yes
N1 C1 C2 113.0(4) yes
N2 C2 C1 112.1(3) yes
N2 C3 C4 112.2(4) yes
N3 C4 C3 113.0(3) yes
N3 C5 C6 113.9(3) yes
N4 C6 C5 112.6(3) yes
N4 C7 C8 112.0(4) yes
N1 C8 C7 111.5(3) yes
N1 C9 C10 115.8(4) yes
C9 C10 C11 119.1(4) yes
C9 C10 C15 120.8(4) yes
C11 C10 C15 120.1(4) yes
O1 C11 C10 120.1(4) yes
O1 C11 C12 120.9(4) yes
C10 C11 C12 119.0(4) yes
C11 C12 C13 119.1(4) yes
C11 C12 C16 118.7(4) yes
C13 C12 C16 122.2(4) yes
C12 C13 C14 122.7(4) yes
C13 C14 C15 117.7(4) yes
C13 C14 C17 121.4(4) yes
C15 C14 C17 120.9(5) yes
C10 C15 C14 121.4(4) yes
N2 C18 C19 112.8(3) yes
C18 C19 C20 117.8(4) yes
C18 C19 C24 121.7(4) yes
C20 C19 C24 120.5(4) yes
O2 C20 C19 119.7(4) yes
O2 C20 C21 121.6(4) yes
C19 C20 C21 118.7(4) yes
C20 C21 C22 119.0(4) yes
C20 C21 C25 118.7(5) yes
C22 C21 C25 122.3(5) yes
C21 C22 C23 123.3(5) yes
C22 C23 C24 116.8(5) yes
C22 C23 C26 122.9(5) yes
C24 C23 C26 120.3(5) yes
C19 C24 C23 121.6(4) yes
N3 C27 C28 116.5(3) yes
C27 C28 C29 118.5(4) yes
C27 C28 C33 121.4(4) yes
C29 C28 C33 120.0(4) yes
O3 C29 C28 120.1(4) yes
O3 C29 C30 120.8(4) yes
C28 C29 C30 119.1(4) yes
C29 C30 C31 119.1(4) yes
C29 C30 C34 119.4(4) yes
C31 C30 C34 121.5(4) yes
C30 C31 C32 122.6(4) yes
C31 C32 C33 116.8(4) yes
C31 C32 C35 121.5(4) yes
C33 C32 C35 121.7(4) yes
C28 C33 C32 122.2(4) yes
N4 C36 C37 115.3(3) yes
C36 C37 C38 121.4(4) yes
C36 C37 C42 119.9(4) yes
C38 C37 C42 118.6(4) yes
O4 C38 C37 117.4(4) yes
O4 C38 C39 121.9(4) yes
C37 C38 C39 120.7(4) yes
C38 C39 C40 117.8(4) yes
C38 C39 C43 121.4(4) yes
C40 C39 C43 120.7(4) yes
C39 C40 C41 122.7(4) yes
C40 C41 C42 117.9(4) yes
C40 C41 C44 122.7(4) yes
C42 C41 C44 119.4(4) yes
C37 C42 C41 122.1(4) yes
C38 O4 H4 109.480 no
C45 O5 H5 109.471 no
C46 O6 H6 109.471 no
C47 O7 H7 109.471 no
N1 C1 H1A 108.987 no
N1 C1 H1B 108.990 no
C2 C1 H1A 108.992 no
C2 C1 H1B 108.987 no
H1A C1 H1B 107.777 no
N2 C2 H2A 109.185 no
N2 C2 H2B 109.183 no
C1 C2 H2A 109.180 no
C1 C2 H2B 109.190 no
H2A C2 H2B 107.894 no
N2 C3 H3A 109.158 no
N2 C3 H3B 109.150 no
C4 C3 H3A 109.169 no
C4 C3 H3B 109.163 no
H3A C3 H3B 107.882 no
N3 C4 H4A 108.983 no
N3 C4 H4B 108.986 no
C3 C4 H4A 108.983 no
C3 C4 H4B 108.985 no
H4A C4 H4B 107.784 no
N3 C5 H5A 108.773 no
N3 C5 H5B 108.769 no
C6 C5 H5A 108.787 no
C6 C5 H5B 108.785 no
H5A C5 H5B 107.660 no
N4 C6 H6A 109.069 no
N4 C6 H6B 109.071 no
C5 C6 H6A 109.075 no
C5 C6 H6B 109.076 no
H6A C6 H6B 107.812 no
N4 C7 H7A 109.209 no
N4 C7 H7B 109.217 no
C8 C7 H7A 109.218 no
C8 C7 H7B 109.216 no
H7A C7 H7B 107.897 no
N1 C8 H8A 109.330 no
N1 C8 H8B 109.328 no
C7 C8 H8A 109.316 no
C7 C8 H8B 109.328 no
H8A C8 H8B 107.962 no
N1 C9 H9A 108.342 no
N1 C9 H9B 108.334 no
C10 C9 H9A 108.334 no
C10 C9 H9B 108.329 no
H9A C9 H9B 107.425 no
C12 C13 H13 118.647 no
C14 C13 H13 118.644 no
C10 C15 H15 119.298 no
C14 C15 H15 119.317 no
C12 C16 H16A 109.476 no
C12 C16 H16B 109.475 no
C12 C16 H16C 109.470 no
H16A C16 H16B 109.469 no
H16A C16 H16C 109.463 no
H16B C16 H16C 109.476 no
C14 C17 H17A 109.469 no
C14 C17 H17B 109.478 no
C14 C17 H17C 109.476 no
H17A C17 H17B 109.469 no
H17A C17 H17C 109.467 no
H17B C17 H17C 109.468 no
N2 C18 H18A 109.025 no
N2 C18 H18B 109.036 no
C19 C18 H18A 109.028 no
C19 C18 H18B 109.039 no
H18A C18 H18B 107.799 no
C21 C22 H22 118.317 no
C23 C22 H22 118.335 no
C19 C24 H24 119.209 no
C23 C24 H24 119.201 no
C21 C25 H25A 109.469 no
C21 C25 H25B 109.464 no
C21 C25 H25C 109.465 no
H25A C25 H25B 109.479 no
H25A C25 H25C 109.485 no
H25B C25 H25C 109.465 no
C23 C26 H26A 109.460 no
C23 C26 H26B 109.471 no
C23 C26 H26C 109.465 no
H26A C26 H26B 109.480 no
H26A C26 H26C 109.471 no
H26B C26 H26C 109.481 no
N3 C27 H27A 108.151 no
N3 C27 H27B 108.157 no
C28 C27 H27A 108.156 no
C28 C27 H27B 108.159 no
H27A C27 H27B 107.333 no
C30 C31 H31 118.679 no
C32 C31 H31 118.690 no
C28 C33 H33 118.908 no
C32 C33 H33 118.906 no
C30 C34 H34A 109.474 no
C30 C34 H34B 109.466 no
C30 C34 H34C 109.479 no
H34A C34 H34B 109.474 no
H34A C34 H34C 109.470 no
H34B C34 H34C 109.465 no
C32 C35 H35A 109.480 no
C32 C35 H35B 109.470 no
C32 C35 H35C 109.471 no
H35A C35 H35B 109.479 no
H35A C35 H35C 109.465 no
H35B C35 H35C 109.463 no
N4 C36 H36A 108.453 no
N4 C36 H36B 108.453 no
C37 C36 H36A 108.452 no
C37 C36 H36B 108.457 no
H36A C36 H36B 107.481 no
C39 C40 H40 118.619 no
C41 C40 H40 118.635 no
C37 C42 H42 118.961 no
C41 C42 H42 118.953 no
C39 C43 H43A 109.466 no
C39 C43 H43B 109.479 no
C39 C43 H43C 109.472 no
H43A C43 H43B 109.464 no
H43A C43 H43C 109.471 no
H43B C43 H43C 109.475 no
C41 C44 H44A 109.475 no
C41 C44 H44B 109.466 no
C41 C44 H44C 109.471 no
H44A C44 H44B 109.469 no
H44A C44 H44C 109.480 no
H44B C44 H44C 109.466 no
O5 C45 H45A 109.473 no
O5 C45 H45B 109.480 no
O5 C45 H45C 109.473 no
H45A C45 H45B 109.475 no
H45A C45 H45C 109.462 no
H45B C45 H45C 109.466 no
O6 C46 H46A 109.474 no
O6 C46 H46B 109.466 no
O6 C46 H46C 109.469 no
H46A C46 H46B 109.468 no
H46A C46 H46C 109.479 no
H46B C46 H46C 109.472 no
O7 C47 H47A 109.470 no
O7 C47 H47B 109.474 no
O7 C47 H47C 109.461 no
H47A C47 H47B 109.474 no
H47A C47 H47C 109.468 no
H47B C47 H47C 109.481 no

loop_
_geom_bond_atom_site_label_1
_geom_bond_atom_site_label_2
_geom_bond_distance
_geom_bond_publ_flag
Tb1 O1 2.146(3) yes
Tb1 O2 2.226(3) yes
Tb1 O3 2.170(3) yes
Tb1 N1 2.660(4) yes
Tb1 N2 2.641(3) yes
Tb1 N3 2.651(3) yes
Tb1 N4 2.667(3) yes
O1 C11 1.327(5) yes
O2 C20 1.338(6) yes
O3 C29 1.324(5) yes
O4 C38 1.368(5) yes
O5 C45 1.409(7) yes
O6 C46 1.416(7) yes
O7 C47 1.523(17) yes
N1 C1 1.482(6) yes
N1 C8 1.492(6) yes
N1 C9 1.498(6) yes
N2 C2 1.488(6) yes
N2 C3 1.490(6) yes
N2 C18 1.499(5) yes
N3 C4 1.498(5) yes
N3 C5 1.473(6) yes
N3 C27 1.495(6) yes
N4 C6 1.480(5) yes
N4 C7 1.480(6) yes
N4 C36 1.506(5) yes
C1 C2 1.513(6) yes
C3 C4 1.511(6) yes
C5 C6 1.519(6) yes
C7 C8 1.509(6) yes
C9 C10 1.503(6) yes
C10 C11 1.406(6) yes
C10 C15 1.385(6) yes
C11 C12 1.411(6) yes
C12 C13 1.377(6) yes
C12 C16 1.504(7) yes
C13 C14 1.392(7) yes
C14 C15 1.395(7) yes
C14 C17 1.506(7) yes
C18 C19 1.485(6) yes
C19 C20 1.412(6) yes
C19 C24 1.385(7) yes
C20 C21 1.407(7) yes
C21 C22 1.381(7) yes
C21 C25 1.512(7) yes
C22 C23 1.402(7) yes
C23 C24 1.395(7) yes
C23 C26 1.511(8) yes
C27 C28 1.509(6) yes
C28 C29 1.407(6) yes
C28 C33 1.386(7) yes
C29 C30 1.407(6) yes
C30 C31 1.389(7) yes
C30 C34 1.507(6) yes
C31 C32 1.406(7) yes
C32 C33 1.393(7) yes
C32 C35 1.505(7) yes
C36 C37 1.510(6) yes
C37 C38 1.403(6) yes
C37 C42 1.391(6) yes
C38 C39 1.407(6) yes
C39 C40 1.395(7) yes
C39 C43 1.496(6) yes
C40 C41 1.386(7) yes
C41 C42 1.388(6) yes
C41 C44 1.512(7) yes
O4 H4 0.840 no
O5 H5 0.840 no
O6 H6 0.840 no
O7 H7 0.840 no
C1 H1A 0.990 no
C1 H1B 0.990 no
C2 H2A 0.990 no
C2 H2B 0.990 no
C3 H3A 0.990 no
C3 H3B 0.990 no
C4 H4A 0.990 no
C4 H4B 0.990 no
C5 H5A 0.990 no
C5 H5B 0.990 no
C6 H6A 0.990 no
C6 H6B 0.990 no
C7 H7A 0.990 no
C7 H7B 0.990 no
C8 H8A 0.990 no
C8 H8B 0.990 no
C9 H9A 0.990 no
C9 H9B 0.990 no
C13 H13 0.950 no
C15 H15 0.950 no
C16 H16A 0.980 no
C16 H16B 0.980 no
C16 H16C 0.980 no
C17 H17A 0.980 no
C17 H17B 0.980 no
C17 H17C 0.980 no
C18 H18A 0.990 no
C18 H18B 0.990 no
C22 H22 0.950 no
C24 H24 0.950 no
C25 H25A 0.980 no
C25 H25B 0.980 no
C25 H25C 0.980 no
C26 H26A 0.980 no
C26 H26B 0.980 no
C26 H26C 0.980 no
C27 H27A 0.990 no
C27 H27B 0.990 no
C31 H31 0.950 no
C33 H33 0.950 no
C34 H34A 0.980 no
C34 H34B 0.980 no
C34 H34C 0.980 no
C35 H35A 0.980 no
C35 H35B 0.980 no
C35 H35C 0.980 no
C36 H36A 0.990 no
C36 H36B 0.990 no
C40 H40 0.950 no
C42 H42 0.950 no
C43 H43A 0.980 no
C43 H43B 0.980 no
C43 H43C 0.980 no
C44 H44A 0.980 no
C44 H44B 0.980 no
C44 H44C 0.980 no
C45 H45A 0.980 no
C45 H45B 0.980 no
C45 H45C 0.980 no
C46 H46A 0.980 no
C46 H46B 0.980 no
C46 H46C 0.980 no
C47 H47A 0.980 no
C47 H47B 0.980 no
C47 H47C 0.980 no

loop_
_geom_contact_atom_site_label_1
_geom_contact_atom_site_label_2
_geom_contact_distance
_geom_contact_publ_flag
_geom_contact_site_symmetry_2
O1 C8 3.567(6) no .
O1 C9 2.808(6) no .
O1 C16 2.820(6) no .
O1 C20 3.590(5) no .
O1 C25 3.551(6) no .
O1 C36 3.476(5) no .
O2 C18 2.772(5) no .
O2 C25 2.842(7) no .
O3 C6 3.513(5) no .
O3 C27 2.800(5) no .
O3 C34 2.832(6) no .
O3 C36 3.360(5) no .
O4 N4 3.497(4) no .
O4 C7 3.067(5) no .
O4 C8 3.280(5) no .
O4 C36 2.822(5) no .
O4 C43 2.911(6) no .
N1 C11 3.103(6) no .
N2 C20 3.084(6) no .
N2 C24 3.527(6) no .
N3 C29 3.136(5) no .
N4 C29 3.565(6) no .
N4 C38 3.405(5) no .
N4 C42 3.403(5) no .
C1 C3 3.073(6) no .
C1 C7 3.067(6) no .
C2 C9 3.088(6) no .
C2 C19 2.957(6) no .
C2 C24 3.512(7) no .
C3 C5 3.084(6) no .
C4 C18 3.105(6) no .
C5 C7 3.126(6) no .
C5 C28 3.029(6) no .
C6 C27 3.218(6) no .
C6 C28 3.092(6) no .
C6 C29 3.325(6) no .
C6 C37 2.899(6) no .
C6 C42 3.203(6) no .
C7 C37 3.151(6) no .
C7 C38 3.418(6) no .
C8 C10 2.913(6) no .
C8 C11 3.483(6) no .
C8 C36 3.084(6) no .
C10 C13 2.763(6) no .
C11 C14 2.816(6) no .
C12 C15 2.785(7) no .
C19 C22 2.754(7) no .
C20 C23 2.833(7) no .
C21 C24 2.792(7) no .
C28 C31 2.767(6) no .
C29 C32 2.831(6) no .
C29 C36 3.554(6) no .
C30 C33 2.785(6) no .
C37 C40 2.775(6) no .
C38 C41 2.802(6) no .
C39 C42 2.790(6) no .
O2 O5 2.736(6) no 1_455
O2 C45 3.529(6) no 1_455
O3 C45 3.155(6) no 1_455
O4 O6 2.655(5) no .
O4 C46 3.388(7) no .
O5 O2 2.736(6) no 1_655
O5 O6 2.675(6) no 4_564
O5 C20 3.587(7) no 1_655
O5 C46 3.518(8) no 4_564
O6 O4 2.655(5) no .
O6 O5 2.675(6) no 4_565
O6 C3 3.292(6) no 4_565
O6 C38 3.548(6) no .
O6 C43 3.298(6) no .
O6 C45 3.422(7) no 4_565
O7 C9 3.352(9) no .
O7 C22 3.318(9) no .
O7 C23 3.199(10) no .
O7 C26 3.549(11) no .
O7 C46 3.290(10) no 3_666
C2 C40 3.568(6) no 4_564
C3 O6 3.292(6) no 4_564
C3 C38 3.595(6) no 4_564
C4 C13 3.577(6) no 4_564
C9 O7 3.352(9) no .
C13 C4 3.577(6) no 4_565
C20 O5 3.587(7) no 1_455
C20 C43 3.503(6) no 4_464
C22 O7 3.318(9) no .
C23 O7 3.199(10) no .
C26 O7 3.549(11) no .
C29 C45 3.400(7) no 1_455
C30 C35 3.533(7) no 3_576
C31 C32 3.505(7) no 3_576
C31 C35 3.492(7) no 3_576
C32 C31 3.505(7) no 3_576
C35 C30 3.533(7) no 3_576
C35 C31 3.492(7) no 3_576
C38 O6 3.548(6) no .
C38 C3 3.595(6) no 4_565
C40 C2 3.568(6) no 4_565
C43 O6 3.298(6) no .
C43 C20 3.503(6) no 4_665
C45 O2 3.529(6) no 1_655
C45 O3 3.155(6) no 1_655
C45 O6 3.422(7) no 4_564
C45 C29 3.400(7) no 1_655
C46 O4 3.388(7) no .
C46 O5 3.518(8) no 4_565
C46 O7 3.290(10) no 3_666
Tb1 H9B 3.3789 no .
Tb1 H27A 3.4862 no .
Tb1 H36A 3.4781 no .
Tb1 H36B 3.1797 no .
O1 H8B 3.2431 no .
O1 H9B 2.8250 no .
O1 H16A 2.3441 no .
O1 H16B 3.4839 no .
O1 H16C 3.4721 no .
O1 H25A 3.1085 no .
O1 H25C 3.3474 no .
O1 H36A 3.0450 no .
O1 H36B 3.2803 no .
O2 H4B 3.5873 no .
O2 H18A 2.6388 no .
O2 H25A 2.3683 no .
O2 H25B 3.4833 no .
O2 H25C 3.5164 no .
O2 H27A 3.5438 no .
O3 H6B 3.1162 no .
O3 H27A 2.7839 no .
O3 H34A 2.3678 no .
O3 H34B 3.4632 no .
O3 H34C 3.5168 no .
O3 H36B 2.6306 no .
O4 H7A 2.3676 no .
O4 H8A 3.4999 no .
O4 H8B 2.7610 no .
O4 H36A 2.4733 no .
O4 H43A 2.4528 no .
O4 H43B 3.5894 no .
O4 H43C 3.5456 no .
N1 H2A 3.3355 no .
N1 H2B 2.6947 no .
N1 H3B 3.5113 no .
N1 H7A 3.3268 no .
N1 H7B 2.6883 no .
N1 H36A 3.4266 no .
N2 H1A 3.3297 no .
N2 H1B 2.6810 no .
N2 H4A 3.3315 no .
N2 H4B 2.6807 no .
N2 H5B 3.5452 no .
N2 H9B 3.5108 no .
N3 H3A 3.3480 no .
N3 H3B 2.7010 no .
N3 H6A 3.3399 no .
N3 H6B 2.7324 no .
N3 H7B 3.5819 no .
N3 H18A 3.5965 no .
N4 H1B 3.4757 no .
N4 H5A 3.3319 no .
N4 H5B 2.7131 no .
N4 H8A 3.3221 no .
N4 H8B 2.6904 no .
N4 H42 3.4261 no .
C1 H3B 2.6571 no .
C1 H7B 2.7665 no .
C1 H8A 2.5064 no .
C1 H8B 3.2625 no .
C1 H9A 2.5199 no .
C1 H9B 2.6532 no .
C2 H3A 2.7474 no .
C2 H3B 2.5003 no .
C2 H9A 3.3255 no .
C2 H9B 2.7941 no .
C2 H18A 3.2703 no .
C2 H18B 2.5567 no .
C2 H24 3.5036 no .
C3 H1B 2.7538 no .
C3 H2A 2.5275 no .
C3 H2B 3.2743 no .
C3 H5B 2.6497 no .
C3 H18A 2.5543 no .
C3 H18B 2.6312 no .
C4 H5A 2.7520 no .
C4 H5B 2.4477 no .
C4 H18A 2.7404 no .
C4 H18B 3.5310 no .
C4 H27A 2.5498 no .
C4 H27B 2.5314 no .
C5 H3B 2.7775 no .
C5 H4A 2.5067 no .
C5 H4B 3.2555 no .
C5 H7B 2.7362 no .
C5 H27A 3.2885 no .
C5 H27B 2.6485 no .
C6 H7A 2.7206 no .
C6 H7B 2.4903 no .
C6 H36A 3.2927 no .
C6 H36B 2.7449 no .
C6 H42 3.0648 no .
C7 H1B 2.6533 no .
C7 H5B 2.8504 no .
C7 H6A 2.4748 no .
C7 H6B 3.2444 no .
C7 H36A 2.5733 no .
C7 H36B 3.2926 no .
C8 H1A 2.7213 no .
C8 H1B 2.4884 no .
C8 H9A 2.6958 no .
C8 H9B 3.2878 no .
C8 H36A 2.6868 no .
C9 H1A 2.4952 no .
C9 H1B 3.2619 no .
C9 H2B 2.7787 no .
C9 H8A 2.7428 no .
C9 H8B 2.5177 no .
C9 H15 2.6605 no .
C10 H8A 3.3382 no .
C10 H8B 2.4311 no .
C10 H36A 3.5535 no .
C11 H8B 2.8987 no .
C11 H9A 3.3069 no .
C11 H9B 2.7579 no .
C11 H13 3.2581 no .
C11 H15 3.2715 no .
C11 H16A 2.5272 no .
C11 H16B 3.1341 no .
C11 H16C 3.1328 no .
C11 H36A 3.0890 no .
C12 H36A 3.5322 no .
C13 H15 3.2449 no .
C13 H16A 3.3074 no .
C13 H16B 2.7767 no .
C13 H16C 2.7768 no .
C13 H17A 3.3175 no .
C13 H17B 2.7772 no .
C13 H17C 2.7773 no .
C15 H8B 3.0220 no .
C15 H9A 2.5358 no .
C15 H9B 3.0985 no .
C15 H13 3.2413 no .
C15 H17A 2.5645 no .
C15 H17B 3.1367 no .
C15 H17C 3.1538 no .
C16 H13 2.6703 no .
C16 H34A 3.4665 no .
C17 H13 2.6711 no .
C17 H15 2.6746 no .
C18 H2A 2.6846 no .
C18 H2B 2.4986 no .
C18 H3A 2.4711 no .
C18 H3B 3.2547 no .
C18 H4B 2.7970 no .
C18 H24 2.6648 no .
C19 H2A 3.4190 no .
C19 H2B 2.5120 no .
C20 H2B 3.2973 no .
C20 H9B 3.5927 no .
C20 H18A 2.6775 no .
C20 H18B 3.2916 no .
C20 H22 3.2538 no .
C20 H24 3.2816 no .
C20 H25A 2.5343 no .
C20 H25B 3.1345 no .
C20 H25C 3.1401 no .
C22 H24 3.2454 no .
C22 H25A 3.3184 no .
C22 H25B 2.7888 no .
C22 H25C 2.7888 no .
C22 H26A 2.6116 no .
C22 H26B 3.1764 no .
C22 H26C 3.1745 no .
C24 H2B 2.8178 no .
C24 H18A 3.1535 no .
C24 H18B 2.5508 no .
C24 H22 3.2392 no .
C24 H26A 3.3157 no .
C24 H26B 2.7669 no .
C24 H26C 2.7669 no .
C25 H22 2.6765 no .
C26 H22 2.7087 no .
C26 H24 2.6650 no .
C27 H4A 2.6871 no .
C27 H4B 2.4445 no .
C27 H5A 2.4912 no .
C27 H5B 3.2607 no .
C27 H6B 2.9678 no .
C27 H33 2.6707 no .
C28 H5A 3.0331 no .
C28 H6B 2.4094 no .
C29 H6B 2.6129 no .
C29 H27A 2.7345 no .
C29 H27B 3.3060 no .
C29 H31 3.2632 no .
C29 H33 3.2704 no .
C29 H34A 2.5429 no .
C29 H34B 3.1361 no .
C29 H34C 3.1450 no .
C29 H36B 2.7715 no .
C29 H42 3.3323 no .
C30 H6B 3.2482 no .
C30 H36B 2.9129 no .
C30 H42 2.8973 no .
C31 H6B 3.5518 no .
C31 H33 3.2452 no .
C31 H34A 3.3160 no .
C31 H34B 2.7774 no .
C31 H34C 2.7776 no .
C31 H35A 2.5812 no .
C31 H35B 3.1612 no .
C31 H35C 3.1589 no .
C31 H42 2.7958 no .
C31 H44A 3.3048 no .
C32 H6B 3.3845 no .
C32 H42 3.1904 no .
C32 H44A 3.3600 no .
C33 H5A 3.3727 no .
C33 H6B 2.8404 no .
C33 H27A 3.1280 no .
C33 H27B 2.5516 no .
C33 H31 3.2421 no .
C33 H35A 3.3193 no .
C33 H35B 2.7808 no .
C33 H35C 2.7808 no .
C34 H16A 3.5414 no .
C34 H31 2.6710 no .
C34 H36B 3.0221 no .
C34 H42 3.5375 no .
C35 H31 2.6874 no .
C35 H33 2.6814 no .
C35 H44A 3.1860 no .
C36 H4 3.5168 no .
C36 H6A 2.8165 no .
C36 H6B 2.4828 no .
C36 H7A 2.5750 no .
C36 H7B 3.3055 no .
C36 H8B 2.7748 no .
C36 H42 2.6472 no .
C37 H4 2.9848 no .
C37 H6A 2.7881 no .
C37 H6B 2.8021 no .
C37 H7A 2.7654 no .
C38 H6A 3.5171 no .
C38 H7A 2.6984 no .
C38 H36A 2.6344 no .
C38 H36B 3.2807 no .
C38 H40 3.2561 no .
C38 H42 3.2594 no .
C38 H43A 2.5711 no .
C38 H43B 3.1651 no .
C38 H43C 3.1392 no .
C39 H4 2.5245 no .
C40 H42 3.2335 no .
C40 H43A 3.3067 no .
C40 H43B 2.7587 no .
C40 H43C 2.7587 no .
C40 H44A 3.3260 no .
C40 H44B 2.7982 no .
C40 H44C 2.7982 no .
C42 H6A 3.0597 no .
C42 H6B 2.7236 no .
C42 H36A 3.2456 no .
C42 H36B 2.5859 no .
C42 H40 3.2316 no .
C42 H44A 2.5370 no .
C42 H44B 3.1241 no .
C42 H44C 3.1327 no .
C43 H4 2.6488 no .
C43 H40 2.6534 no .
C44 H40 2.6943 no .
C44 H42 2.6362 no .
H1A H2A 2.3287 no .
H1A H2B 2.3674 no .
H1A H3B 3.4337 no .
H1A H7B 3.3308 no .
H1A H8A 2.4561 no .
H1A H8B 3.5040 no .
H1A H9A 2.1931 no .
H1A H9B 2.7999 no .
H1B H2A 2.3652 no .
H1B H2B 2.8578 no .
H1B H3A 3.3292 no .
H1B H3B 2.0650 no .
H1B H5B 3.0005 no .
H1B H7A 3.4466 no .
H1B H7B 2.0769 no .
H1B H8A 2.5269 no .
H1B H8B 3.4511 no .
H1B H9A 3.3598 no .
H1B H9B 3.5894 no .
H2A H3A 2.4939 no .
H2A H3B 2.5518 no .
H2A H18A 3.5317 no .
H2A H18B 2.4512 no .
H2A H24 3.4872 no .
H2B H3A 3.5356 no .
H2B H3B 3.4619 no .
H2B H9A 3.0128 no .
H2B H9B 2.2178 no .
H2B H18A 3.4488 no .
H2B H18B 2.6673 no .
H2B H24 2.8939 no .
H3A H4A 2.3251 no .
H3A H4B 2.3653 no .
H3A H5B 3.4124 no .
H3A H18A 2.6023 no .
H3A H18B 2.3106 no .
H3B H4A 2.3672 no .
H3B H4B 2.8564 no .
H3B H5A 3.3909 no .
H3B H5B 2.0771 no .
H3B H7B 2.9410 no .
H3B H18A 3.5108 no .
H3B H18B 3.4181 no .
H4A H5A 2.5022 no .
H4A H5B 2.4705 no .
H4A H18A 3.5187 no .
H4A H27A 2.9983 no .
H4A H27B 2.4485 no .
H4B H5A 3.5240 no .
H4B H5B 3.4120 no .
H4B H18A 2.1538 no .
H4B H18B 3.2604 no .
H4B H27A 2.2101 no .
H4B H27B 2.6064 no .
H4 H7A 3.1598 no .
H4 H8B 3.2687 no .
H4 H36A 3.0599 no .
H4 H43A 2.0482 no .
H4 H43B 3.4372 no .
H4 H43C 3.1316 no .
H5A H6A 2.3462 no .
H5A H6B 2.3505 no .
H5A H7B 3.5187 no .
H5A H27A 3.4182 no .
H5A H27B 2.3253 no .
H5A H33 3.2077 no .
H5B H6A 2.3477 no .
H5B H6B 2.8591 no .
H5B H7A 3.4304 no .
H5B H7B 2.1855 no .
H5B H27B 3.3991 no .
H5 H45A 2.2401 no .
H5 H45B 2.1509 no .
H5 H45C 2.6440 no .
H6A H7A 2.4387 no .
H6A H7B 2.4865 no .
H6A H36B 3.3036 no .
H6A H42 3.1503 no .
H6B H7A 3.4749 no .
H6B H7B 3.4513 no .
H6B H27B 3.4051 no .
H6B H33 3.3039 no .
H6B H36A 3.4401 no .
H6B H36B 2.4514 no .
H6B H42 2.3365 no .
H6 H46A 2.1671 no .
H6 H46B 2.6503 no .
H6 H46C 2.2344 no .
H7A H8A 2.3451 no .
H7A H8B 2.3552 no .
H7A H36A 2.6818 no .
H7A H36B 3.5221 no .
H7B H8A 2.3538 no .
H7B H8B 2.8580 no .
H7B H36A 3.5247 no .
H7 H47A 2.5313 no .
H7 H47B 2.1451 no .
H7 H47C 2.6542 no .
H8A H9A 2.6285 no .
H8A H36A 3.5136 no .
H8B H9A 2.8485 no .
H8B H9B 3.4251 no .
H8B H15 3.2871 no .
H8B H36A 2.1048 no .
H8B H36B 3.5088 no .
H9A H15 2.3151 no .
H9B H15 3.2891 no .
H13 H16A 3.5967 no .
H13 H16B 2.7158 no .
H13 H16C 2.7278 no .
H13 H17A 3.6000 no .
H13 H17B 2.7282 no .
H13 H17C 2.7074 no .
H15 H17A 2.3504 no .
H15 H17B 3.3242 no .
H15 H17C 3.3469 no .
H16A H25A 3.3684 no .
H16A H25C 3.5640 no .
H16A H34A 2.6771 no .
H16C H34A 3.4059 no .
H18A H24 3.3705 no .
H18B H24 2.3418 no .
H22 H25B 2.7254 no .
H22 H25C 2.7320 no .
H22 H26A 2.4019 no .
H22 H26B 3.3746 no .
H22 H26C 3.3604 no .
H24 H26A 3.5964 no .
H24 H26B 2.7166 no .
H24 H26C 2.6969 no .
H27A H33 3.3164 no .
H27B H33 2.3294 no .
H31 H34A 3.5994 no .
H31 H34B 2.7168 no .
H31 H34C 2.7199 no .
H31 H35A 2.3666 no .
H31 H35B 3.3598 no .
H31 H35C 3.3356 no .
H31 H42 3.0679 no .
H31 H44A 3.0849 no .
H33 H35B 2.7448 no .
H33 H35C 2.7135 no .
H34A H36B 2.8516 no .
H34B H36B 2.8340 no .
H34B H42 3.1353 no .
H35A H44A 2.8719 no .
H35B H44A 2.9362 no .
H36A H42 3.4909 no .
H36B H42 2.3971 no .
H40 H43A 3.5852 no .
H40 H43B 2.6819 no .
H40 H43C 2.7093 no .
H40 H44B 2.7621 no .
H40 H44C 2.7341 no .
H42 H44A 2.3000 no .
H42 H44B 3.2985 no .
H42 H44C 3.2994 no .
O2 H5 1.8998 no 1_455
O2 H43C 3.4783 no 4_464
O2 H45B 3.5092 no 1_455
O3 H5 3.1936 no 1_455
O3 H45A 2.8229 no 1_455
O3 H45B 2.7330 no 1_455
O4 H3A 2.8065 no 4_565
O4 H3B 3.5654 no 4_565
O4 H6 3.2304 no .
O4 H46B 3.1508 no .
O5 H1B 3.4309 no .
O5 H3B 3.5913 no .
O5 H5B 3.2432 no .
O5 H6 1.8789 no 4_564
O5 H7B 2.9869 no .
O5 H25A 3.2468 no 1_655
O5 H27A 3.4659 no 1_655
O5 H43A 3.2125 no 4_564
O5 H43C 3.1283 no 4_564
O5 H46C 3.4919 no 4_564
O6 H3A 3.1623 no 4_565
O6 H3B 2.6994 no 4_565
O6 H4A 3.1298 no 4_565
O6 H4 1.8369 no .
O6 H5B 3.0798 no 4_565
O6 H5 3.3175 no 4_565
O6 H43A 2.5177 no .
O6 H43C 3.3819 no .
O6 H45C 3.2030 no 4_565
O7 H2B 3.4528 no .
O7 H9A 3.3414 no .
O7 H9B 2.5895 no .
O7 H15 3.3919 no 3_666
O7 H17A 2.9848 no 3_666
O7 H22 3.4994 no .
O7 H26C 3.1527 no .
O7 H46A 2.9140 no 3_666
O7 H46B 3.0531 no 3_666
O7 H46C 3.3685 no 3_666
N1 H25B 3.5208 no 1_655
C1 H17A 3.5345 no 3_666
C1 H25B 2.9081 no 1_655
C1 H43C 3.4140 no 4_564
C3 H4 3.2182 no 4_564
C4 H13 3.2391 no 4_564
C4 H16C 3.3905 no 4_564
C5 H44C 3.2480 no 3_676
C5 H45C 3.0492 no .
C6 H35B 3.3732 no 3_676
C6 H45C 3.3012 no .
C7 H45B 3.3703 no .
C8 H25B 3.1421 no 1_655
C9 H7 3.0064 no .
C9 H17A 3.2639 no 3_666
C9 H47A 3.5413 no .
C10 H47A 3.2049 no .
C11 H47A 3.4318 no .
C12 H4B 3.3775 no 4_565
C12 H47C 3.3399 no 3_566
C13 H4A 3.0691 no 4_565
C13 H4B 3.1301 no 4_565
C13 H22 3.2641 no 3_566
C13 H26A 3.1550 no 3_566
C13 H27B 3.4709 no 4_565
C14 H4A 3.4346 no 4_565
C14 H22 3.3209 no 3_566
C14 H46B 3.4061 no .
C15 H7 3.3367 no 3_666
C15 H9A 3.5022 no 3_666
C15 H15 3.4687 no 3_666
C15 H46B 3.4742 no .
C15 H47A 3.5277 no .
C15 H47B 3.4527 no .
C16 H4B 3.2560 no 4_565
C16 H18A 3.4811 no 4_565
C16 H46A 3.3130 no 1_455
C16 H47C 3.3131 no 3_566
C17 H1A 3.2875 no 3_666
C17 H7 3.0498 no 3_666
C17 H9A 3.3627 no 3_666
C17 H22 3.2383 no 3_566
C17 H40 3.4013 no 2_646
C17 H44B 3.0236 no 2_646
C17 H46B 3.3916 no .
C18 H16C 3.4441 no 4_564
C18 H34B 3.0459 no 4_564
C19 H34B 3.1461 no 4_564
C19 H43B 2.9945 no 4_464
C19 H43C 3.5714 no 4_464
C20 H5 2.8224 no 1_455
C20 H43B 3.1711 no 4_464
C20 H43C 3.0537 no 4_464
C21 H5 3.4356 no 1_455
C21 H43B 3.4404 no 4_464
C21 H43C 2.9893 no 4_464
C22 H17C 3.1423 no 3_566
C22 H43B 3.4621 no 4_464
C22 H43C 3.3809 no 4_464
C22 H47A 3.4911 no .
C23 H43B 3.2938 no 4_464
C24 H31 3.5394 no 4_564
C24 H34B 2.9296 no 4_564
C24 H43B 3.0587 no 4_464
C25 H1A 3.2252 no 1_455
C25 H1B 3.5922 no 1_455
C25 H5 3.3474 no 1_455
C25 H8A 2.8920 no 1_455
C25 H43C 3.4870 no 4_464
C25 H47B 3.3213 no 3_566
C26 H13 3.3137 no 3_566
C26 H27A 3.5289 no 2_545
C26 H27B 3.4872 no 2_545
C26 H31 3.4293 no 4_564
C26 H46A 3.4359 no 3_666
C27 H13 3.3040 no 4_564
C27 H26A 3.3545 no 2_555
C27 H26B 3.5351 no 2_555
C27 H44C 3.5068 no 3_676
C27 H45A 3.0936 no 1_455
C28 H26B 3.3961 no 2_555
C28 H44C 3.4350 no 3_676
C28 H45A 2.9983 no 1_455
C29 H45A 2.8281 no 1_455
C29 H45B 3.0758 no 1_455
C30 H35A 3.4220 no 3_576
C30 H35C 2.8663 no 3_576
C30 H45A 3.5911 no 1_455
C30 H45B 3.4639 no 1_455
C31 H24 3.5077 no 4_565
C31 H26B 3.5956 no 4_565
C31 H35A 3.5041 no 3_576
C31 H35C 2.9928 no 3_576
C32 H31 3.3082 no 3_576
C33 H26B 3.0973 no 2_555
C33 H44C 2.7733 no 3_676
C34 H18B 3.4875 no 4_565
C34 H24 3.3958 no 4_565
C34 H35C 2.8123 no 3_576
C34 H43B 2.8713 no 1_455
C34 H45B 3.4833 no 1_455
C35 H6A 3.1986 no 3_676
C35 H31 3.5027 no 3_576
C35 H34C 3.0375 no 3_576
C35 H45B 3.5203 no 3_676
C35 H45C 3.3743 no 3_676
C36 H3A 3.4786 no 4_565
C36 H18B 3.5389 no 4_565
C37 H2A 3.4359 no 4_565
C37 H3A 3.0654 no 4_565
C37 H18B 3.1520 no 4_565
C38 H2A 3.1514 no 4_565
C38 H3A 2.7590 no 4_565
C39 H2A 2.7645 no 4_565
C39 H3A 3.3764 no 4_565
C39 H34C 3.2200 no 1_655
C40 H2A 2.6193 no 4_565
C40 H17C 3.4739 no 2_656
C40 H33 3.1196 no 3_676
C40 H35B 3.5675 no 3_676
C40 H35C 3.4812 no 3_676
C41 H2A 2.8994 no 4_565
C41 H33 3.1766 no 3_676
C41 H35B 3.2533 no 3_676
C42 H2A 3.2867 no 4_565
C42 H18B 3.0768 no 4_565
C42 H24 3.5359 no 4_565
C42 H35B 3.3679 no 3_676
C43 H2A 3.4803 no 4_565
C43 H5 3.5647 no 4_565
C43 H6 3.1302 no .
C43 H34B 3.5020 no 1_655
C43 H34C 3.0468 no 1_655
C44 H5A 2.9957 no 3_676
C44 H17B 3.1464 no 2_656
C44 H24 3.4641 no 4_565
C44 H33 2.9519 no 3_676
C45 H5B 3.2082 no .
C45 H6A 3.3760 no .
C45 H6 2.7283 no 4_564
C45 H7B 3.0632 no .
C45 H27A 3.2202 no 1_655
C45 H35A 2.9985 no 3_676
C45 H46C 3.4407 no 4_564
C46 H4A 3.3038 no 4_565
C46 H4 2.7336 no .
C46 H7 3.2615 no 3_666
C46 H16B 3.2671 no 1_655
C46 H17B 3.4311 no .
C46 H26C 3.1256 no 3_666
C46 H45C 3.4369 no 4_565
C47 H9B 3.2395 no .
C47 H16B 3.4927 no 3_566
C47 H22 3.5599 no .
C47 H25C 2.9899 no 3_566
C47 H46A 3.4066 no 3_666
C47 H47A 3.4641 no 3_566
H1A C17 3.2875 no 3_666
H1A C25 3.2252 no 1_655
H1A H17A 2.8035 no 3_666
H1A H17C 2.8734 no 3_666
H1A H25B 2.2541 no 1_655
H1A H43C 3.1900 no 4_564
H1B O5 3.4309 no .
H1B C25 3.5922 no 1_655
H1B H25B 2.7813 no 1_655
H1B H43C 2.9138 no 4_564
H2A C37 3.4359 no 4_564
H2A C38 3.1514 no 4_564
H2A C39 2.7645 no 4_564
H2A C40 2.6193 no 4_564
H2A C41 2.8994 no 4_564
H2A C42 3.2867 no 4_564
H2A C43 3.4803 no 4_564
H2A H40 2.9761 no 4_564
H2A H43C 3.1279 no 4_564
H2A H44B 3.4041 no 4_564
H2B O7 3.4528 no .
H2B H7 3.2961 no .
H2B H17A 3.1179 no 3_666
H2B H44B 3.4543 no 4_564
H3A O4 2.8065 no 4_564
H3A O6 3.1623 no 4_564
H3A C36 3.4786 no 4_564
H3A C37 3.0654 no 4_564
H3A C38 2.7590 no 4_564
H3A C39 3.3764 no 4_564
H3A H4 2.5760 no 4_564
H3A H36A 3.0140 no 4_564
H3B O4 3.5654 no 4_564
H3B O5 3.5913 no .
H3B O6 2.6994 no 4_564
H3B H4 2.9891 no 4_564
H3B H6 2.9374 no 4_564
H3B H43C 3.4116 no 4_564
H4A O6 3.1298 no 4_564
H4A C13 3.0691 no 4_564
H4A C14 3.4346 no 4_564
H4A C46 3.3038 no 4_564
H4A H13 2.8634 no 4_564
H4A H17B 2.9311 no 4_564
H4A H46B 3.0648 no 4_564
H4A H46C 3.1713 no 4_564
H4B C12 3.3775 no 4_564
H4B C13 3.1301 no 4_564
H4B C16 3.2560 no 4_564
H4B H13 2.7469 no 4_564
H4B H16C 2.4605 no 4_564
H4 O6 1.8369 no .
H4 C3 3.2182 no 4_565
H4 C46 2.7336 no .
H4 H3A 2.5760 no 4_565
H4 H3B 2.9891 no 4_565
H4 H6 2.4071 no .
H4 H46A 3.1351 no .
H4 H46B 2.6751 no .
H4 H46C 3.5408 no .
H5A C44 2.9957 no 3_676
H5A H17B 3.3381 no 4_564
H5A H44A 3.1541 no 3_676
H5A H44B 3.0572 no 3_676
H5A H44C 2.3356 no 3_676
H5A H45C 2.9881 no .
H5A H46C 3.1060 no 4_564
H5B O5 3.2432 no .
H5B O6 3.0798 no 4_564
H5B C45 3.2082 no .
H5B H6 3.0940 no 4_564
H5B H45B 3.5555 no .
H5B H45C 2.4914 no .
H5B H46C 3.1897 no 4_564
H5 O2 1.8998 no 1_655
H5 O3 3.1936 no 1_655
H5 O6 3.3175 no 4_564
H5 C20 2.8224 no 1_655
H5 C21 3.4356 no 1_655
H5 C25 3.3474 no 1_655
H5 C43 3.5647 no 4_564
H5 H6 2.4979 no 4_564
H5 H7B 3.3849 no .
H5 H18A 3.5793 no 1_655
H5 H25A 2.6898 no 1_655
H5 H25B 3.5438 no 1_655
H5 H27A 3.2626 no 1_655
H5 H43A 3.2739 no 4_564
H5 H43C 3.0228 no 4_564
H6A C35 3.1986 no 3_676
H6A C45 3.3760 no .
H6A H35A 3.1870 no 3_676
H6A H35B 2.5325 no 3_676
H6A H35C 3.4186 no 3_676
H6A H45B 3.1974 no .
H6A H45C 2.6930 no .
H6B H35B 3.3851 no 3_676
H6B H44C 3.3716 no 3_676
H6 O4 3.2304 no .
H6 O5 1.8789 no 4_565
H6 C43 3.1302 no .
H6 C45 2.7283 no 4_565
H6 H3B 2.9374 no 4_565
H6 H4 2.4071 no .
H6 H5B 3.0940 no 4_565
H6 H5 2.4979 no 4_565
H6 H16B 3.5487 no 1_655
H6 H43A 2.3725 no .
H6 H43C 3.0749 no .
H6 H45A 3.0397 no 4_565
H6 H45B 3.5777 no 4_565
H6 H45C 2.6971 no 4_565
H7A H45B 2.9723 no .
H7A H45C 3.5424 no .
H7B O5 2.9869 no .
H7B C45 3.0632 no .
H7B H5 3.3849 no .
H7B H25A 3.5355 no 1_655
H7B H25B 3.5021 no 1_655
H7B H45B 2.8353 no .
H7B H45C 2.8909 no .
H7 C9 3.0064 no .
H7 C15 3.3367 no 3_666
H7 C17 3.0498 no 3_666
H7 C46 3.2615 no 3_666
H7 H2B 3.2961 no .
H7 H9A 2.7748 no .
H7 H9B 2.4085 no .
H7 H15 2.6344 no 3_666
H7 H17A 2.2175 no 3_666
H7 H17B 3.2289 no 3_666
H7 H46A 3.1235 no 3_666
H7 H46B 2.8141 no 3_666
H7 H46C 3.3191 no 3_666
H8A C25 2.8920 no 1_655
H8A H25A 2.8732 no 1_655
H8A H25B 2.2650 no 1_655
H8A H25C 3.1131 no 1_655
H8A H47B 3.3653 no 3_666
H8B H46B 3.4998 no .
H9A O7 3.3414 no .
H9A C15 3.5022 no 3_666
H9A C17 3.3627 no 3_666
H9A H7 2.7748 no .
H9A H15 2.7911 no 3_666
H9A H17A 2.5466 no 3_666
H9A H17C 3.5256 no 3_666
H9A H25B 3.4452 no 1_655
H9A H47B 3.5325 no 3_666
H9B O7 2.5895 no .
H9B C47 3.2395 no .
H9B H7 2.4085 no .
H9B H17A 3.1008 no 3_666
H9B H47A 2.9845 no .
H9B H47B 3.5166 no .
H13 C4 3.2391 no 4_565
H13 C26 3.3137 no 3_566
H13 C27 3.3040 no 4_565
H13 H4A 2.8634 no 4_565
H13 H4B 2.7469 no 4_565
H13 H22 3.0335 no 3_566
H13 H26A 2.3351 no 3_566
H13 H27A 3.0709 no 4_565
H13 H27B 2.6771 no 4_565
H15 O7 3.3919 no 3_666
H15 C15 3.4687 no 3_666
H15 H7 2.6344 no 3_666
H15 H9A 2.7911 no 3_666
H15 H15 2.7184 no 3_666
H15 H46B 3.4343 no .
H15 H47B 3.4472 no .
H15 H47B 3.0167 no 3_666
H16B C46 3.2671 no 1_455
H16B C47 3.4927 no 3_566
H16B H6 3.5487 no 1_455
H16B H26A 3.5672 no 3_566
H16B H46A 2.3906 no 1_455
H16B H47C 2.6183 no 3_566
H16C C4 3.3905 no 4_565
H16C C18 3.4441 no 4_565
H16C H4B 2.4605 no 4_565
H16C H18A 2.5256 no 4_565
H16C H18B 3.5728 no 4_565
H16C H43A 3.5451 no 1_455
H16C H46A 3.5110 no 1_455
H17A O7 2.9848 no 3_666
H17A C1 3.5345 no 3_666
H17A C9 3.2639 no 3_666
H17A H1A 2.8035 no 3_666
H17A H2B 3.1179 no 3_666
H17A H7 2.2175 no 3_666
H17A H9A 2.5466 no 3_666
H17A H9B 3.1008 no 3_666
H17A H44B 3.0960 no 2_646
H17A H46B 3.3298 no .
H17B C44 3.1464 no 2_646
H17B C46 3.4311 no .
H17B H4A 2.9311 no 4_565
H17B H5A 3.3381 no 4_565
H17B H7 3.2289 no 3_666
H17B H27B 2.9773 no 4_565
H17B H40 3.3175 no 2_646
H17B H44B 2.3704 no 2_646
H17B H44C 3.1183 no 2_646
H17B H46B 2.9665 no .
H17B H46C 2.9857 no .
H17C C22 3.1423 no 3_566
H17C C40 3.4739 no 2_646
H17C H1A 2.8734 no 3_666
H17C H9A 3.5256 no 3_666
H17C H22 2.4358 no 3_566
H17C H25B 3.4132 no 3_566
H17C H26A 3.3224 no 3_566
H17C H27B 3.5914 no 4_565
H17C H40 2.6998 no 2_646
H17C H44B 3.1560 no 2_646
H18A C16 3.4811 no 4_564
H18A H5 3.5793 no 1_455
H18A H16C 2.5256 no 4_564
H18A H34B 3.0296 no 4_564
H18A H43B 3.4491 no 4_464
H18B C34 3.4875 no 4_564
H18B C36 3.5389 no 4_564
H18B C37 3.1520 no 4_564
H18B C42 3.0768 no 4_564
H18B H16C 3.5728 no 4_564
H18B H34B 2.5380 no 4_564
H18B H36A 3.5703 no 4_564
H18B H36B 3.2009 no 4_564
H18B H42 3.2046 no 4_564
H22 O7 3.4994 no .
H22 C13 3.2641 no 3_566
H22 C14 3.3209 no 3_566
H22 C17 3.2383 no 3_566
H22 C47 3.5599 no .
H22 H13 3.0335 no 3_566
H22 H17C 2.4358 no 3_566
H22 H47A 3.3713 no .
H22 H47C 3.2750 no .
H24 C31 3.5077 no 4_564
H24 C34 3.3958 no 4_564
H24 C42 3.5359 no 4_564
H24 C44 3.4641 no 4_564
H24 H31 2.8667 no 4_564
H24 H34B 2.5870 no 4_564
H24 H34C 3.5835 no 4_564
H24 H42 3.2588 no 4_564
H24 H43B 3.4923 no 4_464
H24 H44A 3.1305 no 4_564
H24 H44B 3.1826 no 4_564
H25A O5 3.2468 no 1_455
H25A H5 2.6898 no 1_455
H25A H7B 3.5355 no 1_455
H25A H8A 2.8732 no 1_455
H25A H45B 3.4192 no 1_455
H25B N1 3.5208 no 1_455
H25B C1 2.9081 no 1_455
H25B C8 3.1421 no 1_455
H25B H1A 2.2541 no 1_455
H25B H1B 2.7813 no 1_455
H25B H5 3.5438 no 1_455
H25B H7B 3.5021 no 1_455
H25B H8A 2.2650 no 1_455
H25B H9A 3.4452 no 1_455
H25B H17C 3.4132 no 3_566
H25B H43C 3.1654 no 4_464
H25B H47B 3.2288 no 3_566
H25C C47 2.9899 no 3_566
H25C H8A 3.1131 no 1_455
H25C H47A 3.0921 no .
H25C H47A 3.2295 no 3_566
H25C H47B 2.5652 no 3_566
H25C H47C 2.7175 no 3_566
H26A C13 3.1550 no 3_566
H26A C27 3.3545 no 2_545
H26A H13 2.3351 no 3_566
H26A H16B 3.5672 no 3_566
H26A H17C 3.3224 no 3_566
H26A H27A 3.0070 no 2_545
H26A H27B 2.8611 no 2_545
H26A H33 3.5727 no 2_545
H26A H46A 3.3056 no 3_666
H26B C27 3.5351 no 2_545
H26B C28 3.3961 no 2_545
H26B C31 3.5956 no 4_564
H26B C33 3.0973 no 2_545
H26B H27A 3.3491 no 2_545
H26B H27B 3.2190 no 2_545
H26B H31 2.6519 no 4_564
H26B H33 2.8753 no 2_545
H26B H35A 3.5855 no 4_564
H26B H40 3.5772 no 4_464
H26B H45A 3.3777 no 2_645
H26C O7 3.1527 no .
H26C C46 3.1256 no 3_666
H26C H31 3.5363 no 4_564
H26C H45A 3.2393 no 2_645
H26C H45C 3.5904 no 2_645
H26C H46A 2.7137 no 3_666
H26C H46C 2.6514 no 3_666
H27A O5 3.4659 no 1_455
H27A C26 3.5289 no 2_555
H27A C45 3.2202 no 1_455
H27A H5 3.2626 no 1_455
H27A H13 3.0709 no 4_564
H27A H26A 3.0070 no 2_555
H27A H26B 3.3491 no 2_555
H27A H45A 2.3656 no 1_455
H27B C13 3.4709 no 4_564
H27B C26 3.4872 no 2_555
H27B H13 2.6771 no 4_564
H27B H17B 2.9773 no 4_564
H27B H17C 3.5914 no 4_564
H27B H26A 2.8611 no 2_555
H27B H26B 3.2190 no 2_555
H27B H44C 2.9161 no 3_676
H31 C24 3.5394 no 4_565
H31 C26 3.4293 no 4_565
H31 C32 3.3082 no 3_576
H31 C35 3.5027 no 3_576
H31 H24 2.8667 no 4_565
H31 H26B 2.6519 no 4_565
H31 H26C 3.5363 no 4_565
H31 H35C 2.9415 no 3_576
H33 C40 3.1196 no 3_676
H33 C41 3.1766 no 3_676
H33 C44 2.9519 no 3_676
H33 H26A 3.5727 no 2_555
H33 H26B 2.8753 no 2_555
H33 H40 2.7653 no 3_676
H33 H44B 3.4668 no 3_676
H33 H44C 2.1169 no 3_676
H34A H35C 3.3452 no 3_576
H34A H43A 3.5982 no 1_455
H34A H43B 3.2166 no 1_455
H34A H45B 3.0669 no 1_455
H34B C18 3.0459 no 4_565
H34B C19 3.1461 no 4_565
H34B C24 2.9296 no 4_565
H34B C43 3.5020 no 1_455
H34B H18A 3.0296 no 4_565
H34B H18B 2.5380 no 4_565
H34B H24 2.5870 no 4_565
H34B H35C 3.5222 no 3_576
H34B H43A 3.5862 no 1_455
H34B H43B 2.6422 no 1_455
H34C C35 3.0375 no 3_576
H34C C39 3.2200 no 1_455
H34C C43 3.0468 no 1_455
H34C H24 3.5834 no 4_565
H34C H35A 3.3743 no 3_576
H34C H35B 3.5312 no 3_576
H34C H35C 2.0711 no 3_576
H34C H43A 3.2777 no 1_455
H34C H43B 2.3534 no 1_455
H34C H45B 3.4209 no 1_455
H35A C30 3.4220 no 3_576
H35A C31 3.5041 no 3_576
H35A C45 2.9985 no 3_676
H35A H6A 3.1870 no 3_676
H35A H26B 3.5855 no 4_565
H35A H34C 3.3743 no 3_576
H35A H45A 2.8852 no 3_676
H35A H45B 2.9778 no 3_676
H35A H45C 2.6298 no 3_676
H35B C6 3.3732 no 3_676
H35B C40 3.5675 no 3_676
H35B C41 3.2533 no 3_676
H35B C42 3.3679 no 3_676
H35B H6A 2.5325 no 3_676
H35B H6B 3.3851 no 3_676
H35B H34C 3.5312 no 3_576
H35B H44C 3.3599 no 3_676
H35B H45C 3.4329 no 3_676
H35C C30 2.8663 no 3_576
H35C C31 2.9928 no 3_576
H35C C34 2.8123 no 3_576
H35C C40 3.4812 no 3_676
H35C H6A 3.4186 no 3_676
H35C H31 2.9415 no 3_576
H35C H34A 3.3452 no 3_576
H35C H34B 3.5222 no 3_576
H35C H34C 2.0711 no 3_576
H35C H45B 3.3074 no 3_676
H36A H3A 3.0140 no 4_565
H36A H18B 3.5703 no 4_565
H36B H18B 3.2009 no 4_565
H40 C17 3.4013 no 2_656
H40 H2A 2.9761 no 4_565
H40 H17B 3.3175 no 2_656
H40 H17C 2.6998 no 2_656
H40 H26B 3.5772 no 4_665
H40 H33 2.7653 no 3_676
H42 H18B 3.2046 no 4_565
H42 H24 3.2588 no 4_565
H43A O5 3.2125 no 4_565
H43A O6 2.5177 no .
H43A H5 3.2739 no 4_565
H43A H6 2.3725 no .
H43A H16C 3.5451 no 1_655
H43A H34A 3.5982 no 1_655
H43A H34B 3.5862 no 1_655
H43A H34C 3.2777 no 1_655
H43B C19 2.9945 no 4_665
H43B C20 3.1711 no 4_665
H43B C21 3.4404 no 4_665
H43B C22 3.4621 no 4_665
H43B C23 3.2938 no 4_665
H43B C24 3.0587 no 4_665
H43B C34 2.8713 no 1_655
H43B H18A 3.4491 no 4_665
H43B H24 3.4923 no 4_665
H43B H34A 3.2166 no 1_655
H43B H34B 2.6422 no 1_655
H43B H34C 2.3534 no 1_655
H43C O2 3.4783 no 4_665
H43C O5 3.1283 no 4_565
H43C O6 3.3819 no .
H43C C1 3.4140 no 4_565
H43C C19 3.5714 no 4_665
H43C C20 3.0537 no 4_665
H43C C21 2.9893 no 4_665
H43C C22 3.3809 no 4_665
H43C C25 3.4870 no 4_665
H43C H1A 3.1900 no 4_565
H43C H1B 2.9138 no 4_565
H43C H2A 3.1279 no 4_565
H43C H3B 3.4116 no 4_565
H43C H5 3.0228 no 4_565
H43C H6 3.0749 no .
H43C H25B 3.1654 no 4_665
H44A H5A 3.1541 no 3_676
H44A H24 3.1305 no 4_565
H44B C17 3.0236 no 2_656
H44B H2A 3.4041 no 4_565
H44B H2B 3.4543 no 4_565
H44B H5A 3.0572 no 3_676
H44B H17A 3.0960 no 2_656
H44B H17B 2.3704 no 2_656
H44B H17C 3.1560 no 2_656
H44B H24 3.1826 no 4_565
H44B H33 3.4668 no 3_676
H44B H46C 3.1711 no 2_656
H44C C5 3.2480 no 3_676
H44C C27 3.5068 no 3_676
H44C C28 3.4350 no 3_676
H44C C33 2.7733 no 3_676
H44C H5A 2.3356 no 3_676
H44C H6B 3.3716 no 3_676
H44C H17B 3.1183 no 2_656
H44C H27B 2.9161 no 3_676
H44C H33 2.1169 no 3_676
H44C H35B 3.3599 no 3_676
H45A O3 2.8229 no 1_655
H45A C27 3.0936 no 1_655
H45A C28 2.9983 no 1_655
H45A C29 2.8281 no 1_655
H45A C30 3.5911 no 1_655
H45A H6 3.0397 no 4_564
H45A H26B 3.3777 no 2_655
H45A H26C 3.2393 no 2_655
H45A H27A 2.3656 no 1_655
H45A H35A 2.8852 no 3_676
H45A H46C 3.5084 no 4_564
H45B O2 3.5092 no 1_655
H45B O3 2.7330 no 1_655
H45B C7 3.3703 no .
H45B C29 3.0758 no 1_655
H45B C30 3.4639 no 1_655
H45B C34 3.4833 no 1_655
H45B C35 3.5203 no 3_676
H45B H5B 3.5555 no .
H45B H6A 3.1974 no .
H45B H6 3.5777 no 4_564
H45B H7A 2.9723 no .
H45B H7B 2.8353 no .
H45B H25A 3.4192 no 1_655
H45B H34A 3.0669 no 1_655
H45B H34C 3.4209 no 1_655
H45B H35A 2.9778 no 3_676
H45B H35C 3.3074 no 3_676
H45C O6 3.2030 no 4_564
H45C C5 3.0492 no .
H45C C6 3.3012 no .
H45C C35 3.3743 no 3_676
H45C C46 3.4369 no 4_564
H45C H5A 2.9881 no .
H45C H5B 2.4914 no .
H45C H6A 2.6930 no .
H45C H6 2.6971 no 4_564
H45C H7A 3.5424 no .
H45C H7B 2.8909 no .
H45C H26C 3.5904 no 2_655
H45C H35A 2.6298 no 3_676
H45C H35B 3.4329 no 3_676
H45C H46C 2.8696 no 4_564
H46A O7 2.9140 no 3_666
H46A C16 3.3130 no 1_655
H46A C26 3.4359 no 3_666
H46A C47 3.4066 no 3_666
H46A H4 3.1351 no .
H46A H7 3.1235 no 3_666
H46A H16B 2.3906 no 1_655
H46A H16C 3.5110 no 1_655
H46A H26A 3.3056 no 3_666
H46A H26C 2.7137 no 3_666
H46A H47C 3.0623 no 3_666
H46B O4 3.1508 no .
H46B O7 3.0531 no 3_666
H46B C14 3.4061 no .
H46B C15 3.4742 no .
H46B C17 3.3916 no .
H46B H4A 3.0648 no 4_565
H46B H4 2.6751 no .
H46B H7 2.8141 no 3_666
H46B H8B 3.4998 no .
H46B H15 3.4343 no .
H46B H17A 3.3298 no .
H46B H17B 2.9665 no .
H46B H47B 3.5530 no 3_666
H46C O5 3.4919 no 4_565
H46C O7 3.3685 no 3_666
H46C C45 3.4407 no 4_565
H46C H4A 3.1713 no 4_565
H46C H4 3.5408 no .
H46C H5A 3.1060 no 4_565
H46C H5B 3.1897 no 4_565
H46C H7 3.3191 no 3_666
H46C H17B 2.9857 no .
H46C H26C 2.6514 no 3_666
H46C H44B 3.1711 no 2_646
H46C H45A 3.5084 no 4_565
H46C H45C 2.8696 no 4_565
H47A C9 3.5413 no .
H47A C10 3.2049 no .
H47A C11 3.4318 no .
H47A C15 3.5277 no .
H47A C22 3.4911 no .
H47A C47 3.4641 no 3_566
H47A H9B 2.9845 no .
H47A H22 3.3713 no .
H47A H25C 3.0921 no .
H47A H25C 3.2295 no 3_566
H47A H47A 2.9436 no 3_566
H47A H47C 3.1567 no 3_566
H47B C15 3.4527 no .
H47B C25 3.3213 no 3_566
H47B H8A 3.3653 no 3_666
H47B H9A 3.5325 no 3_666
H47B H9B 3.5166 no .
H47B H15 3.4472 no .
H47B H15 3.0167 no 3_666
H47B H25B 3.2288 no 3_566
H47B H25C 2.5652 no 3_566
H47B H46B 3.5530 no 3_666
H47C C12 3.3399 no 3_566
H47C C16 3.3131 no 3_566
H47C H16B 2.6183 no 3_566
H47C H22 3.2750 no .
H47C H25C 2.7175 no 3_566
H47C H46A 3.0623 no 3_666
H47C H47A 3.1567 no 3_566

loop_
_geom_hbond_atom_site_label_D
_geom_hbond_atom_site_label_H
_geom_hbond_atom_site_label_A
_geom_hbond_site_symmetry_A
_geom_hbond_distance_DA
_geom_hbond_distance_DH
_geom_hbond_distance_HA
_geom_hbond_angle_DHA
_geom_hbond_publ_flag
O4 H4 O6 . 2.655(5) 0.840 1.837 164.2 no
O5 H5 O2 1_655 2.736(6) 0.840 1.900 173.5 no
O6 H6 O5 4_565 2.675(6) 0.840 1.879 157.6 no
